data_1573931
loop_
_publ_author_name
'Haketa, Yohei'
'Nakajima, Ryoya'
'Maruyama, Yuto'
'Tanaka, Hiroki'
'Choi, Wookjin'
'Seki, Shu'
'Sato, Shunsuke'
'Baba, Hitomi'
'Ishii, Yoshiki'
'Watanabe, Go'
'Bulgarevich, Kirill'
'Takimiya, Kazuo'
'Deguchi, Kenzo'
'Ohki, Shinobu'
'Hashi, Kenjiro'
'Nakanishi, Takashi'
'Ishibashi, Yukihide'
'Asahi, Tsuyoshi'
'Ohta, Kazuchika'
'Maeda, Hiromitsu'

_publ_section_title
;
 Electrically conductive charge-segregated pseudo-polymorphs comprising
 highly planar expanded &#x3c0;-electronic cations.
;
_journal_issue 12
_journal_name_full 'Chemical science'
_journal_page_first 4998
_journal_page_last 5006
_journal_paper_doi 10.1039/d4sc07576e
_journal_volume 16
_journal_year 2025
_chemical_formula_moiety 'C44 H36 Au N4, C24 B F20, 0.5(C2 H3 N)'
_chemical_formula_sum 'C69 H37.5 Au B F20 N4.5'
_chemical_formula_weight 1517.31
_space_group_crystal_system monoclinic
_space_group_IT_number 14
_space_group_name_Hall '-P 2ybc'
_space_group_name_H-M_alt 'P 1 21/c 1'
_atom_sites_solution_hydrogens geom
_audit_creation_method SHELXL-2014/7
_audit_update_record
;
2024-09-26 deposited with the CCDC.	2025-02-07 downloaded from the CCDC.
;
_cell_angle_alpha 90
_cell_angle_beta 98.901(6)
_cell_angle_gamma 90
_cell_formula_units_Z 8
_cell_length_a 29.740(4)
_cell_length_b 16.255(2)
_cell_length_c 24.079(4)
_cell_measurement_reflns_used 9898
_cell_measurement_temperature 90(2)
_cell_measurement_theta_max 34.42
_cell_measurement_theta_min 2.31
_cell_volume 11500(3)
_computing_cell_refinement 'APEX3 v2019.11 (Bruker AXS Inc., 2019)'
_computing_data_collection 'Bruker Instrument Service V6.2.14 (Bruker AXS Inc., 2020)'
_computing_data_reduction 'SAINT V8.40B (Bruker AXS Inc., 2013)'
_computing_structure_refinement 'SHELXL-2014 (Sheldrick, 2014)'
_computing_structure_solution 'SHELXT (Sheldrick, 2013)'
_diffrn_ambient_temperature 90(2)
_diffrn_detector_area_resol_mean 7.391
_diffrn_measured_fraction_theta_full 0.996
_diffrn_measured_fraction_theta_max 0.996
_diffrn_measurement_device_type 'Bruker D8 goniometer'
_diffrn_measurement_method 'omega scans'
_diffrn_radiation_monochromator 'Incoatec Helios multilayered confocal mirror'
_diffrn_radiation_type MoK\a
_diffrn_radiation_wavelength 0.71073
_diffrn_reflns_av_R_equivalents 0.1342
_diffrn_reflns_av_unetI/netI 0.1093
_diffrn_reflns_Laue_measured_fraction_full 0.996
_diffrn_reflns_Laue_measured_fraction_max 0.996
_diffrn_reflns_limit_h_max 34
_diffrn_reflns_limit_h_min -35
_diffrn_reflns_limit_k_max 19
_diffrn_reflns_limit_k_min -19
_diffrn_reflns_limit_l_max 28
_diffrn_reflns_limit_l_min -28
_diffrn_reflns_number 115352
_diffrn_reflns_point_group_measured_fraction_full 0.996
_diffrn_reflns_point_group_measured_fraction_max 0.996
_diffrn_reflns_theta_full 25.028
_diffrn_reflns_theta_max 25.027
_diffrn_reflns_theta_min 1.868
_diffrn_source 'sealed tube'
_exptl_absorpt_coefficient_mu 2.674
_exptl_absorpt_correction_T_max 0.617
_exptl_absorpt_correction_T_min 0.352
_exptl_absorpt_correction_type multi-scan
_exptl_absorpt_process_details
;
SADABS Sheldrick 1996
;
_exptl_crystal_colour red
_exptl_crystal_density_diffrn 1.753
_exptl_crystal_description prism
_exptl_crystal_F_000 5976
_exptl_crystal_size_max 0.50
_exptl_crystal_size_mid 0.20
_exptl_crystal_size_min 0.20
_refine_diff_density_max 1.701
_refine_diff_density_min -2.792
_refine_diff_density_rms 0.201
_refine_ls_extinction_method none
_refine_ls_goodness_of_fit_ref 1.046
_refine_ls_hydrogen_treatment constr
_refine_ls_matrix_type full
_refine_ls_number_parameters 1721
_refine_ls_number_reflns 20262
_refine_ls_number_restraints 6
_refine_ls_restrained_S_all 1.047
_refine_ls_R_factor_all 0.0882
_refine_ls_R_factor_gt 0.0626
_refine_ls_shift/su_max 0.002
_refine_ls_shift/su_mean 0.000
_refine_ls_structure_factor_coef Fsqd
_refine_ls_weighting_details 'w=1/[\s^2^(Fo^2^)+(0.0639P)^2^+39.0342P] where P=(Fo^2^+2Fc^2^)/3'
_refine_ls_weighting_scheme calc
_refine_ls_wR_factor_gt 0.1546
_refine_ls_wR_factor_ref 0.1720
_reflns_Friedel_coverage 0.000
_reflns_number_gt 14702
_reflns_number_total 20262
_reflns_threshold_expression 'I > 2\s(I)'
_cod_data_source_file d4sc07576e2.cif
_cod_data_source_block mo_210731_rn_10_4_0ma_a
_cod_depositor_comments 'Adding full bibliography for 1573931--1573935.cif.'
_cod_original_sg_symbol_H-M 'P 21/c'
_cod_original_formula_sum 'C69 H37.50 Au B F20 N4.50'
_cod_database_code 1573931
_shelx_shelxl_version_number 2014/7
_shelx_space_group_comment
;
The symmetry employed for this shelxl refinement is uniquely defined
by the following loop, which should always be used as a source of
symmetry information in preference to the above space-group names.
They are only intended as comments.
;
_shelx_estimated_absorpt_t_min 0.348
_shelx_estimated_absorpt_t_max 0.617

loop_
_space_group_symop_operation_xyz
'x, y, z'
'-x, y+1/2, -z+1/2'
'-x, -y, -z'
'x, -y-1/2, z-1/2'

loop_
_atom_site_label
_atom_site_type_symbol
_atom_site_fract_x
_atom_site_fract_y
_atom_site_fract_z
_atom_site_U_iso_or_equiv
_atom_site_adp_type
_atom_site_occupancy
_atom_site_site_symmetry_order
_atom_site_calc_flag
_atom_site_refinement_flags_posn
_atom_site_refinement_flags_adp
_atom_site_refinement_flags_occupancy
_atom_site_disorder_assembly
_atom_site_disorder_group
C1 C 0.2433(3) 0.8107(5) 0.5516(3) 0.0306(18) Uani 1 1 d . . . . .
H1 H 0.2305 0.8589 0.5651 0.037 Uiso 1 1 calc R U . . .
C2 C 0.2257(2) 0.7374(4) 0.5656(3) 0.0240(16) Uani 1 1 d . . . . .
C3 C 0.1901(2) 0.7247(4) 0.5983(3) 0.0260(17) Uani 1 1 d . . . . .
C4 C 0.1630(3) 0.7759(5) 0.6319(4) 0.037(2) Uani 1 1 d . . . . .
H140 H 0.1700 0.8359 0.6301 0.044 Uiso 1 1 calc R U . . .
C5 C 0.1725(3) 0.7416(5) 0.6915(4) 0.043(2) Uani 1 1 d . . . . .
H180 H 0.2049 0.7507 0.7070 0.051 Uiso 1 1 calc R U . . .
H181 H 0.1538 0.7716 0.7155 0.051 Uiso 1 1 calc R U . . .
C6 C 0.1623(3) 0.6531(5) 0.6931(4) 0.038(2) Uani 1 1 d . . . . .
H182 H 0.1388 0.6436 0.7174 0.045 Uiso 1 1 calc R U . . .
H183 H 0.1901 0.6227 0.7095 0.045 Uiso 1 1 calc R U . . .
C7 C 0.1134(3) 0.7564(6) 0.6114(4) 0.042(2) Uani 1 1 d . . . . .
H184 H 0.0912 0.7974 0.5996 0.051 Uiso 1 1 calc R U . . .
C8 C 0.1037(3) 0.6733(6) 0.6113(4) 0.042(2) Uani 1 1 d . . . . .
H185 H 0.0742 0.6515 0.5993 0.050 Uiso 1 1 calc R U . . .
C9 C 0.1449(3) 0.6203(5) 0.6326(4) 0.0330(19) Uani 1 1 d . . . . .
H141 H 0.1381 0.5600 0.6314 0.040 Uiso 1 1 calc R U . . .
C10 C 0.1819(3) 0.6438(5) 0.5991(3) 0.0319(18) Uani 1 1 d . . . . .
C11 C 0.2113(2) 0.6029(4) 0.5683(3) 0.0269(17) Uani 1 1 d . . . . .
C12 C 0.2137(3) 0.5184(4) 0.5618(3) 0.0266(17) Uani 1 1 d . . . . .
H12 H 0.1925 0.4854 0.5776 0.032 Uiso 1 1 calc R U . . .
C13 C 0.2448(3) 0.4785(4) 0.5341(3) 0.0268(17) Uani 1 1 d . . . . .
C14 C 0.2502(3) 0.3909(5) 0.5298(3) 0.0340(19) Uani 1 1 d . . . . .
C15 C 0.2276(4) 0.3177(5) 0.5517(4) 0.046(2) Uani 1 1 d . . . . .
H142 H 0.2012 0.3314 0.5712 0.056 Uiso 1 1 calc R U . . .
C16 C 0.2679(4) 0.2726(6) 0.5897(4) 0.053(3) Uani 1 1 d . . . . .
H186 H 0.2789 0.3071 0.6228 0.064 Uiso 1 1 calc R U . . .
H187 H 0.2568 0.2200 0.6033 0.064 Uiso 1 1 calc R U . . .
C17 C 0.3056(4) 0.2561(5) 0.5587(5) 0.056(3) Uani 1 1 d . . . . .
H188 H 0.3114 0.1961 0.5589 0.067 Uiso 1 1 calc R U . . .
H189 H 0.3334 0.2832 0.5783 0.067 Uiso 1 1 calc R U . . .
C18 C 0.2161(4) 0.2599(5) 0.5011(4) 0.046(2) Uani 1 1 d . . . . .
H190 H 0.1868 0.2358 0.4914 0.056 Uiso 1 1 calc R U . . .
C19 C 0.2500(4) 0.2454(5) 0.4713(4) 0.051(3) Uani 1 1 d . . . . .
H191 H 0.2463 0.2124 0.4384 0.061 Uiso 1 1 calc R U . . .
C20 C 0.2961(4) 0.2875(5) 0.4956(5) 0.055(3) Uani 1 1 d . . . . .
H143 H 0.3215 0.2775 0.4736 0.067 Uiso 1 1 calc R U . . .
C21 C 0.2842(3) 0.3768(5) 0.5021(4) 0.037(2) Uani 1 1 d . . . . .
C22 C 0.3027(3) 0.4535(4) 0.4869(3) 0.0261(17) Uani 1 1 d . . . . .
C23 C 0.3382(3) 0.4651(4) 0.4577(3) 0.0300(18) Uani 1 1 d . . . . .
H23 H 0.3522 0.4170 0.4460 0.036 Uiso 1 1 calc R U . . .
C24 C 0.3556(3) 0.5389(4) 0.4435(3) 0.0274(17) Uani 1 1 d . . . . .
C25 C 0.3934(3) 0.5507(5) 0.4150(3) 0.0305(18) Uani 1 1 d . . . . .
C26 C 0.4273(3) 0.4971(5) 0.3922(4) 0.035(2) Uani 1 1 d . . . . .
H144 H 0.4212 0.4371 0.3961 0.043 Uiso 1 1 calc R U . . .
C27 C 0.4257(3) 0.5239(5) 0.3312(3) 0.0341(19) Uani 1 1 d . . . . .
H192 H 0.4198 0.4874 0.3001 0.041 Uiso 1 1 calc R U . . .
C28 C 0.4339(3) 0.6081(5) 0.3262(4) 0.037(2) Uani 1 1 d . . . . .
H193 H 0.4350 0.6344 0.2912 0.044 Uiso 1 1 calc R U . . .
C29 C 0.4728(3) 0.5224(7) 0.4224(4) 0.053(3) Uani 1 1 d . . . . .
H194 H 0.4746 0.5087 0.4628 0.064 Uiso 1 1 calc R U . . .
H195 H 0.4966 0.4904 0.4075 0.064 Uiso 1 1 calc R U . . .
C30 C 0.4821(4) 0.6106(7) 0.4169(5) 0.059(3) Uani 1 1 d . . . . .
H196 H 0.5092 0.6178 0.3980 0.071 Uiso 1 1 calc R U . . .
H197 H 0.4888 0.6358 0.4547 0.071 Uiso 1 1 calc R U . . .
C31 C 0.4410(3) 0.6539(5) 0.3826(4) 0.038(2) Uani 1 1 d . . . . .
H145 H 0.4454 0.7145 0.3788 0.046 Uiso 1 1 calc R U . . .
C32 C 0.4004(3) 0.6321(4) 0.4101(4) 0.0317(18) Uani 1 1 d . . . . .
C33 C 0.3664(3) 0.6736(4) 0.4354(3) 0.0248(16) Uani 1 1 d . . . . .
C34 C 0.3632(3) 0.7573(4) 0.4413(3) 0.0290(18) Uani 1 1 d . . . . .
H34 H 0.3842 0.7902 0.4252 0.035 Uiso 1 1 calc R U . . .
C35 C 0.3323(3) 0.7976(4) 0.4684(4) 0.0311(19) Uani 1 1 d . . . . .
C36 C 0.3291(3) 0.8844(5) 0.4751(4) 0.043(2) Uani 1 1 d . . . . .
C37 C 0.3538(4) 0.9592(5) 0.4601(6) 0.066(4) Uani 1 1 d . . . . .
H146 H 0.3787 0.9468 0.4379 0.079 Uiso 1 1 calc R U . . .
C38 C 0.3708(4) 1.0037(6) 0.5172(6) 0.065(3) Uani 1 1 d . . . . .
H198 H 0.3943 0.9694 0.5399 0.078 Uiso 1 1 calc R U . . .
H199 H 0.3850 1.0568 0.5096 0.078 Uiso 1 1 calc R U . . .
C39 C 0.3352(4) 1.0182(6) 0.5477(5) 0.066(3) Uani 1 1 d . . . . .
H200 H 0.3329 1.0781 0.5542 0.080 Uiso 1 1 calc R U . . .
H201 H 0.3425 0.9912 0.5849 0.080 Uiso 1 1 calc R U . . .
C40 C 0.2818(3) 1.0299(5) 0.4609(5) 0.055(3) Uani 1 1 d . . . . .
H202 H 0.2561 1.0632 0.4480 0.066 Uiso 1 1 calc R U . . .
C41 C 0.3167(4) 1.0151(5) 0.4294(5) 0.055(3) Uani 1 1 d . . . . .
H203 H 0.3173 1.0373 0.3930 0.066 Uiso 1 1 calc R U . . .
C42 C 0.2892(4) 0.9867(5) 0.5186(5) 0.055(3) Uani 1 1 d . U . . .
H147 H 0.2638 0.9956 0.5408 0.066 Uiso 1 1 calc R U . . .
C43 C 0.2961(3) 0.8995(5) 0.5047(4) 0.044(2) Uani 1 1 d . . . . .
C44 C 0.2771(3) 0.8220(4) 0.5203(4) 0.0308(18) Uani 1 1 d . . . . .
N1 N 0.2382(2) 0.6599(4) 0.5468(3) 0.0223(13) Uani 1 1 d . . . . .
N2 N 0.2777(2) 0.5155(3) 0.5075(2) 0.0226(13) Uani 1 1 d . . . . .
N3 N 0.3388(2) 0.6156(3) 0.4548(3) 0.0227(13) Uani 1 1 d . . . . .
N4 N 0.30006(19) 0.7606(3) 0.4945(3) 0.0198(13) Uani 1 1 d . . . . .
Au1 Au 0.28821(2) 0.63807(2) 0.50043(2) 0.02670(10) Uani 1 1 d . . . . .
C45 C 0.2288(3) 0.8434(4) 0.3594(3) 0.0259(17) Uani 1 1 d . . . . .
H45 H 0.2316 0.9011 0.3543 0.031 Uiso 1 1 calc R U . . .
C46 C 0.1973(2) 0.8185(4) 0.3917(3) 0.0220(15) Uani 1 1 d . . . . .
C47 C 0.1683(3) 0.8706(4) 0.4179(4) 0.0283(18) Uani 1 1 d . . . . .
C48 C 0.1570(3) 0.9607(5) 0.4180(4) 0.036(2) Uani 1 1 d . . . . .
H148 H 0.1779 0.9956 0.3992 0.043 Uiso 1 1 calc R U . . .
C49 C 0.1560(3) 0.9849(5) 0.4788(4) 0.040(2) Uani 1 1 d . . . . .
H162 H 0.1727 1.0302 0.4965 0.049 Uiso 1 1 calc R U . . .
C50 C 0.1294(3) 0.9361(5) 0.5057(4) 0.047(2) Uani 1 1 d . . . . .
H163 H 0.1261 0.9441 0.5440 0.056 Uiso 1 1 calc R U . . .
C51 C 0.1067(3) 0.9651(5) 0.3892(5) 0.050(3) Uani 1 1 d . . . . .
H164 H 0.0961 1.0228 0.3891 0.060 Uiso 1 1 calc R U . . .
H165 H 0.1046 0.9469 0.3496 0.060 Uiso 1 1 calc R U . . .
C52 C 0.0770(3) 0.9128(6) 0.4182(5) 0.053(3) Uani 1 1 d . . . . .
H166 H 0.0617 0.8714 0.3916 0.064 Uiso 1 1 calc R U . . .
H167 H 0.0532 0.9473 0.4312 0.064 Uiso 1 1 calc R U . . .
C53 C 0.1053(3) 0.8679(5) 0.4701(4) 0.042(2) Uani 1 1 d . . . . .
H149 H 0.0865 0.8316 0.4909 0.050 Uiso 1 1 calc R U . . .
C54 C 0.1410(3) 0.8226(4) 0.4450(3) 0.0290(18) Uani 1 1 d . . . . .
C55 C 0.1527(2) 0.7393(4) 0.4354(3) 0.0247(16) Uani 1 1 d . . . . .
C56 C 0.1308(2) 0.6705(4) 0.4536(3) 0.0258(16) Uani 1 1 d . . . . .
H56 H 0.1083 0.6800 0.4768 0.031 Uiso 1 1 calc R U . . .
C57 C 0.1392(2) 0.5905(4) 0.4407(3) 0.0207(15) Uani 1 1 d . . . . .
C58 C 0.1150(2) 0.5200(4) 0.4565(3) 0.0234(16) Uani 1 1 d . . . . .
C59 C 0.0743(3) 0.5028(5) 0.4840(3) 0.0301(18) Uani 1 1 d . . . . .
H150 H 0.0619 0.5530 0.5002 0.036 Uiso 1 1 calc R U . . .
C60 C 0.0878(3) 0.4352(5) 0.5276(3) 0.0308(18) Uani 1 1 d . . . . .
H168 H 0.0836 0.4398 0.5658 0.037 Uiso 1 1 calc R U . . .
C61 C 0.1065(3) 0.3672(5) 0.5061(4) 0.0338(19) Uani 1 1 d . . . . .
H169 H 0.1167 0.3205 0.5283 0.041 Uiso 1 1 calc R U . . .
C62 C 0.0393(3) 0.4599(5) 0.4380(4) 0.040(2) Uani 1 1 d . . . . .
H170 H 0.0123 0.4428 0.4545 0.049 Uiso 1 1 calc R U . . .
H171 H 0.0292 0.4993 0.4072 0.049 Uiso 1 1 calc R U . . .
C63 C 0.0598(3) 0.3869(5) 0.4149(4) 0.041(2) Uani 1 1 d . . . . .
H172 H 0.0595 0.3945 0.3741 0.050 Uiso 1 1 calc R U . . .
H173 H 0.0414 0.3376 0.4203 0.050 Uiso 1 1 calc R U . . .
C64 C 0.1094(3) 0.3730(4) 0.4440(4) 0.0323(19) Uani 1 1 d . . . . .
H151 H 0.1242 0.3241 0.4293 0.039 Uiso 1 1 calc R U . . .
C65 C 0.1332(2) 0.4533(4) 0.4355(3) 0.0238(16) Uani 1 1 d . . . . .
C66 C 0.1701(2) 0.4787(4) 0.4079(3) 0.0222(15) Uani 1 1 d . . . . .
C67 C 0.1977(2) 0.4282(4) 0.3826(3) 0.0215(15) Uani 1 1 d . . . . .
H67 H 0.1925 0.3706 0.3844 0.026 Uiso 1 1 calc R U . . .
C68 C 0.2322(2) 0.4530(4) 0.3549(3) 0.0198(15) Uani 1 1 d . . . . .
C69 C 0.2602(2) 0.4015(4) 0.3268(3) 0.0253(16) Uani 1 1 d . . . . .
C70 C 0.2652(3) 0.3099(4) 0.3177(4) 0.0335(19) Uani 1 1 d . . . . .
H152 H 0.2440 0.2756 0.3363 0.040 Uiso 1 1 calc R U . . .
C71 C 0.2589(3) 0.2987(5) 0.2532(4) 0.036(2) Uani 1 1 d . . . . .
H174 H 0.2638 0.2401 0.2445 0.043 Uiso 1 1 calc R U . . .
H175 H 0.2273 0.3132 0.2371 0.043 Uiso 1 1 calc R U . . .
C72 C 0.2899(3) 0.3490(5) 0.2271(3) 0.0323(19) Uani 1 1 d . . . . .
H176 H 0.2723 0.3848 0.1984 0.039 Uiso 1 1 calc R U . . .
H177 H 0.3095 0.3129 0.2079 0.039 Uiso 1 1 calc R U . . .
C73 C 0.3156(3) 0.2909(5) 0.3381(3) 0.0319(18) Uani 1 1 d . . . . .
H178 H 0.3257 0.2500 0.3654 0.038 Uiso 1 1 calc R U . . .
C74 C 0.3456(3) 0.3406(5) 0.3119(3) 0.0299(18) Uani 1 1 d . . . . .
H179 H 0.3778 0.3362 0.3194 0.036 Uiso 1 1 calc R U . . .
C75 C 0.3200(3) 0.4025(4) 0.2702(3) 0.0276(17) Uani 1 1 d . . . . .
H153 H 0.3408 0.4392 0.2527 0.033 Uiso 1 1 calc R U . . .
C76 C 0.2888(2) 0.4490(4) 0.3022(3) 0.0232(16) Uani 1 1 d . . . . .
C77 C 0.2796(2) 0.5326(4) 0.3148(3) 0.0208(15) Uani 1 1 d . . . . .
C78 C 0.2999(2) 0.6007(4) 0.2950(3) 0.0250(16) Uani 1 1 d . . . . .
H78 H 0.3232 0.5910 0.2728 0.030 Uiso 1 1 calc R U . . .
C79 C 0.2894(2) 0.6814(4) 0.3046(3) 0.0232(16) Uani 1 1 d . . . . .
C80 C 0.3089(3) 0.7515(4) 0.2816(3) 0.0279(17) Uani 1 1 d . . . . .
C81 C 0.3426(3) 0.7672(5) 0.2436(4) 0.040(2) Uani 1 1 d . . . . .
H154 H 0.3565 0.7155 0.2313 0.048 Uiso 1 1 calc R U . . .
C82 C 0.3178(3) 0.8168(5) 0.1943(4) 0.041(2) Uani 1 1 d . . . . .
H156 H 0.3395 0.8329 0.1690 0.050 Uiso 1 1 calc R U . . .
H157 H 0.2939 0.7822 0.1726 0.050 Uiso 1 1 calc R U . . .
C83 C 0.2969(3) 0.8908(5) 0.2143(4) 0.046(2) Uani 1 1 d . . . . .
H158 H 0.2638 0.8894 0.2009 0.055 Uiso 1 1 calc R U . . .
H159 H 0.3095 0.9399 0.1977 0.055 Uiso 1 1 calc R U . . .
C84 C 0.3781(3) 0.8262(5) 0.2749(4) 0.042(2) Uani 1 1 d . . . . .
H160 H 0.4100 0.8160 0.2805 0.050 Uiso 1 1 calc R U . . .
C85 C 0.3578(3) 0.8988(5) 0.2950(4) 0.038(2) Uani 1 1 d . . . . .
H161 H 0.3745 0.9412 0.3162 0.046 Uiso 1 1 calc R U . . .
C86 C 0.3050(3) 0.8990(4) 0.2774(4) 0.035(2) Uani 1 1 d . . . . .
H155 H 0.2900 0.9486 0.2910 0.042 Uiso 1 1 calc R U . . .
C87 C 0.2889(3) 0.8201(5) 0.2996(4) 0.0305(18) Uani 1 1 d . . . . .
C88 C 0.2569(2) 0.7938(4) 0.3335(3) 0.0212(15) Uani 1 1 d . . . . .
N5 N 0.18772(19) 0.7377(3) 0.4042(3) 0.0203(13) Uani 1 1 d . . . . .
N6 N 0.17249(19) 0.5636(3) 0.4111(3) 0.0212(13) Uani 1 1 d . . . . .
N7 N 0.24537(19) 0.5336(3) 0.3477(2) 0.0200(13) Uani 1 1 d . . . . .
N8 N 0.2575(2) 0.7081(3) 0.3359(3) 0.0217(13) Uani 1 1 d . . . . .
Au2 Au 0.21611(2) 0.63600(2) 0.37535(2) 0.02432(10) Uani 1 1 d . . . . .
C89 C 0.5227(3) 0.8225(4) 0.5825(3) 0.0252(16) Uani 1 1 d . . . . .
C90 C 0.5026(3) 0.8693(5) 0.5376(4) 0.035(2) Uani 1 1 d . . . . .
C91 C 0.5125(3) 0.8610(5) 0.4828(4) 0.040(2) Uani 1 1 d . . . . .
C92 C 0.5439(3) 0.8035(5) 0.4712(4) 0.039(2) Uani 1 1 d . . . . .
C93 C 0.5623(3) 0.7530(5) 0.5140(4) 0.036(2) Uani 1 1 d . . . . .
C94 C 0.5521(3) 0.7622(5) 0.5668(3) 0.0295(18) Uani 1 1 d . . . . .
F1 F 0.47125(18) 0.9274(3) 0.5434(2) 0.0475(14) Uani 1 1 d . . . . .
F2 F 0.4906(2) 0.9079(3) 0.4418(2) 0.0606(17) Uani 1 1 d . . . . .
F3 F 0.5536(2) 0.7958(3) 0.4201(2) 0.0620(17) Uani 1 1 d . . . . .
F4 F 0.59231(19) 0.6941(3) 0.5034(2) 0.0543(15) Uani 1 1 d . . . . .
F5 F 0.57234(16) 0.7108(3) 0.6066(2) 0.0381(11) Uani 1 1 d . . . . .
C95 C 0.4785(2) 0.9023(5) 0.6587(3) 0.0269(17) Uani 1 1 d . . . . .
C96 C 0.4970(3) 0.9811(5) 0.6580(3) 0.0296(18) Uani 1 1 d . . . . .
C97 C 0.4748(3) 1.0524(5) 0.6689(3) 0.0328(19) Uani 1 1 d . . . . .
C98 C 0.4305(3) 1.0486(5) 0.6780(3) 0.036(2) Uani 1 1 d . . . . .
C99 C 0.4108(3) 0.9727(6) 0.6799(4) 0.038(2) Uani 1 1 d . . . . .
C100 C 0.4347(3) 0.9015(5) 0.6717(3) 0.0328(19) Uani 1 1 d . . . . .
F6 F 0.53981(14) 0.9904(3) 0.64638(19) 0.0322(10) Uani 1 1 d . . . . .
F7 F 0.49701(18) 1.1257(3) 0.6709(2) 0.0398(12) Uani 1 1 d . . . . .
F8 F 0.40666(18) 1.1165(3) 0.6868(2) 0.0451(13) Uani 1 1 d . . . . .
F9 F 0.36716(16) 0.9654(3) 0.6912(2) 0.0485(13) Uani 1 1 d . . . . .
F10 F 0.41224(15) 0.8307(3) 0.6783(2) 0.0401(12) Uani 1 1 d . . . . .
C101 C 0.4823(2) 0.7322(5) 0.6481(3) 0.0268(17) Uani 1 1 d . . . . .
C102 C 0.4417(3) 0.7203(5) 0.6112(4) 0.0349(19) Uani 1 1 d . . . . .
C103 C 0.4152(3) 0.6518(6) 0.6089(4) 0.040(2) Uani 1 1 d . . . . .
C104 C 0.4284(3) 0.5868(5) 0.6443(4) 0.0349(19) Uani 1 1 d . . . . .
C105 C 0.4691(3) 0.5922(5) 0.6796(3) 0.0302(18) Uani 1 1 d . . . . .
C106 C 0.4952(3) 0.6651(5) 0.6805(3) 0.0276(17) Uani 1 1 d . . . . .
F11 F 0.42562(16) 0.7816(3) 0.5752(2) 0.0434(12) Uani 1 1 d . . . . .
F12 F 0.37579(18) 0.6462(4) 0.5740(2) 0.0567(16) Uani 1 1 d . . . . .
F13 F 0.40269(17) 0.5189(3) 0.6435(2) 0.0481(13) Uani 1 1 d . . . . .
F14 F 0.48301(15) 0.5294(3) 0.7141(2) 0.0351(11) Uani 1 1 d . . . . .
F15 F 0.53499(14) 0.6620(2) 0.71501(19) 0.0310(10) Uani 1 1 d . . . . .
C107 C 0.5548(3) 0.8316(4) 0.6950(3) 0.0261(17) Uani 1 1 d . . . . .
C108 C 0.5501(3) 0.8244(5) 0.7519(4) 0.0304(18) Uani 1 1 d . . . . .
C109 C 0.5834(3) 0.8411(5) 0.7965(4) 0.038(2) Uani 1 1 d . . . . .
C110 C 0.6260(3) 0.8665(5) 0.7858(4) 0.036(2) Uani 1 1 d . . . . .
C111 C 0.6325(3) 0.8737(4) 0.7317(4) 0.033(2) Uani 1 1 d . . . . .
C112 C 0.5985(3) 0.8570(4) 0.6885(3) 0.0274(17) Uani 1 1 d . . . . .
F16 F 0.50897(14) 0.8014(3) 0.76436(19) 0.0350(11) Uani 1 1 d . . . . .
F17 F 0.57563(18) 0.8322(3) 0.8489(2) 0.0507(13) Uani 1 1 d . . . . .
F18 F 0.65929(19) 0.8836(4) 0.8289(3) 0.0576(15) Uani 1 1 d . . . . .
F19 F 0.67385(15) 0.8994(3) 0.7213(2) 0.0417(12) Uani 1 1 d . . . . .
F20 F 0.60848(15) 0.8706(3) 0.6359(2) 0.0343(11) Uani 1 1 d . . . . .
B1 B 0.5107(3) 0.8222(5) 0.6476(4) 0.031(2) Uani 1 1 d . . . . .
C113 C 0.0513(3) 0.3523(6) 0.2219(4) 0.044(2) Uani 1 1 d . . . . .
C114 C 0.0309(3) 0.4261(6) 0.2082(5) 0.056(3) Uani 1 1 d . . . . .
C115 C -0.0070(3) 0.4553(7) 0.2322(6) 0.073(4) Uani 1 1 d . . . . .
C116 C -0.0250(4) 0.4065(10) 0.2681(6) 0.075(4) Uani 1 1 d . . . . .
C117 C -0.0069(4) 0.3311(9) 0.2821(5) 0.068(3) Uani 1 1 d . . . . .
C118 C 0.0302(3) 0.3039(7) 0.2586(5) 0.055(3) Uani 1 1 d . . . . .
F21 F 0.04612(18) 0.4779(3) 0.1712(3) 0.0606(16) Uani 1 1 d . . . . .
F22 F -0.0239(2) 0.5311(4) 0.2165(4) 0.095(3) Uani 1 1 d . . . . .
F23 F -0.0606(2) 0.4360(6) 0.2913(4) 0.108(3) Uani 1 1 d . . . . .
F24 F -0.0242(2) 0.2825(5) 0.3180(3) 0.088(2) Uani 1 1 d . . . . .
F25 F 0.0449(2) 0.2292(4) 0.2735(3) 0.0597(16) Uani 1 1 d . . . . .
C119 C 0.1229(3) 0.2439(5) 0.2197(4) 0.035(2) Uani 1 1 d . . . . .
C120 C 0.1392(3) 0.1764(5) 0.1933(4) 0.038(2) Uani 1 1 d . . . . .
C121 C 0.1660(3) 0.1163(5) 0.2198(4) 0.046(2) Uani 1 1 d . . . . .
C122 C 0.1789(4) 0.1177(6) 0.2778(4) 0.049(2) Uani 1 1 d . . . . .
C123 C 0.1634(3) 0.1829(7) 0.3053(4) 0.050(3) Uani 1 1 d . . . . .
C124 C 0.1384(3) 0.2431(5) 0.2780(4) 0.039(2) Uani 1 1 d . . . . .
F26 F 0.12858(18) 0.1672(3) 0.1367(2) 0.0445(12) Uani 1 1 d . . . . .
F27 F 0.1822(2) 0.0549(3) 0.1906(3) 0.0632(16) Uani 1 1 d . . . . .
F28 F 0.2059(2) 0.0600(4) 0.3045(3) 0.0692(18) Uani 1 1 d . . . . .
F29 F 0.1762(2) 0.1877(4) 0.3627(2) 0.0638(16) Uani 1 1 d . . . . .
F30 F 0.12645(18) 0.3074(3) 0.3088(2) 0.0507(14) Uani 1 1 d . . . . .
C125 C 0.1335(3) 0.3935(5) 0.1871(4) 0.0332(19) Uani 1 1 d . . . . .
C126 C 0.1414(3) 0.4605(5) 0.2232(4) 0.036(2) Uani 1 1 d . . . . .
C127 C 0.1745(3) 0.5187(5) 0.2187(4) 0.041(3) Uani 1 1 d . . . . .
C128 C 0.2025(3) 0.5098(6) 0.1798(4) 0.046(3) Uani 1 1 d . . . . .
C129 C 0.1982(3) 0.4424(6) 0.1446(4) 0.043(2) Uani 1 1 d . . . . .
C130 C 0.1646(3) 0.3860(5) 0.1507(4) 0.037(2) Uani 1 1 d . . . . .
F31 F 0.11579(17) 0.4746(3) 0.2637(2) 0.0487(13) Uani 1 1 d . . . . .
F32 F 0.17764(18) 0.5854(3) 0.2533(2) 0.0542(16) Uani 1 1 d . . . . .
F33 F 0.23558(18) 0.5656(3) 0.1757(3) 0.0612(18) Uani 1 1 d . . . . .
F34 F 0.22588(17) 0.4318(4) 0.1074(3) 0.0575(15) Uani 1 1 d . . . . .
F35 F 0.16200(17) 0.3211(3) 0.1153(2) 0.0467(13) Uani 1 1 d . . . . .
C131 C 0.0662(3) 0.3044(5) 0.1248(4) 0.040(2) Uani 1 1 d . . . . .
C132 C 0.0630(3) 0.3540(6) 0.0782(5) 0.052(3) Uani 1 1 d . . . . .
C133 C 0.0357(4) 0.3397(8) 0.0263(6) 0.066(3) Uani 1 1 d . . . . .
C134 C 0.0098(4) 0.2706(8) 0.0217(5) 0.062(3) Uani 1 1 d . . . . .
C135 C 0.0110(3) 0.2188(6) 0.0647(5) 0.054(3) Uani 1 1 d . . . . .
C136 C 0.0380(3) 0.2350(5) 0.1155(4) 0.041(2) Uani 1 1 d . . . . .
F36 F 0.0872(2) 0.4248(4) 0.0793(3) 0.0700(19) Uani 1 1 d . . . . .
F37 F 0.0353(3) 0.3912(5) -0.0167(3) 0.099(3) Uani 1 1 d . . . . .
F38 F -0.0170(2) 0.2530(5) -0.0287(3) 0.082(2) Uani 1 1 d . . . . .
F39 F -0.0150(2) 0.1502(4) 0.0602(3) 0.074(2) Uani 1 1 d . . . . .
F40 F 0.03714(19) 0.1808(3) 0.1582(2) 0.0563(15) Uani 1 1 d . . . . .
B2 B 0.0937(3) 0.3221(6) 0.1890(5) 0.038(2) Uani 1 1 d . . . . .
C137 C 0.0610(4) 0.6347(7) 0.2964(7) 0.083(4) Uani 1 1 d . . . . .
H137 H 0.0714 0.6022 0.3303 0.124 Uiso 1 1 calc R U . . .
H138 H 0.0685 0.6056 0.2634 0.124 Uiso 1 1 calc R U . . .
H139 H 0.0280 0.6425 0.2925 0.124 Uiso 1 1 calc R U . . .
C138 C 0.0831(4) 0.7130(8) 0.3010(5) 0.061(3) Uani 1 1 d . . . . .
N9 N 0.1006(4) 0.7764(8) 0.3056(4) 0.081(3) Uani 1 1 d . . . . .

loop_
_atom_site_aniso_label
_atom_site_aniso_U_11
_atom_site_aniso_U_22
_atom_site_aniso_U_33
_atom_site_aniso_U_23
_atom_site_aniso_U_13
_atom_site_aniso_U_12
C1 0.039(5) 0.020(4) 0.039(5) 0.000(3) 0.028(4) 0.015(3)
C2 0.025(4) 0.023(4) 0.026(4) -0.007(3) 0.012(3) 0.004(3)
C3 0.027(4) 0.024(4) 0.031(4) -0.009(3) 0.019(3) 0.004(3)
C4 0.042(5) 0.028(4) 0.047(6) -0.005(4) 0.030(4) 0.001(4)
C5 0.057(6) 0.037(5) 0.040(5) -0.016(4) 0.023(4) 0.002(4)
C6 0.041(5) 0.041(5) 0.034(5) -0.006(4) 0.018(4) -0.004(4)
C7 0.031(5) 0.046(5) 0.055(6) -0.001(4) 0.025(4) 0.009(4)
C8 0.029(4) 0.060(6) 0.041(5) -0.008(4) 0.020(4) 0.002(4)
C9 0.041(5) 0.028(4) 0.036(5) -0.007(3) 0.026(4) -0.004(4)
C10 0.033(4) 0.038(5) 0.025(4) -0.002(3) 0.007(3) -0.005(4)
C11 0.021(4) 0.023(4) 0.038(5) -0.004(3) 0.009(3) -0.002(3)
C12 0.033(4) 0.019(4) 0.032(4) -0.003(3) 0.019(3) -0.004(3)
C13 0.041(4) 0.015(3) 0.026(4) -0.002(3) 0.008(3) -0.001(3)
C14 0.054(5) 0.020(4) 0.031(5) 0.003(3) 0.019(4) 0.005(4)
C15 0.070(7) 0.018(4) 0.055(6) -0.001(4) 0.024(5) -0.006(4)
C16 0.082(8) 0.031(5) 0.049(6) 0.014(4) 0.015(6) -0.012(5)
C17 0.070(7) 0.019(4) 0.076(8) 0.020(4) 0.008(6) 0.011(4)
C18 0.070(7) 0.025(4) 0.047(6) -0.003(4) 0.016(5) -0.008(4)
C19 0.094(8) 0.014(4) 0.047(6) 0.000(4) 0.019(6) 0.008(4)
C20 0.085(8) 0.013(4) 0.079(8) 0.007(4) 0.045(6) 0.015(4)
C21 0.058(6) 0.015(4) 0.040(5) 0.004(3) 0.017(4) 0.012(4)
C22 0.038(4) 0.011(3) 0.031(4) 0.003(3) 0.010(3) 0.005(3)
C23 0.036(4) 0.018(4) 0.039(5) -0.006(3) 0.017(4) 0.011(3)
C24 0.034(4) 0.017(4) 0.033(5) -0.002(3) 0.011(3) 0.007(3)
C25 0.035(4) 0.025(4) 0.035(5) -0.003(3) 0.019(4) 0.011(3)
C26 0.049(5) 0.023(4) 0.040(5) -0.002(3) 0.024(4) 0.015(4)
C27 0.038(5) 0.042(5) 0.025(4) -0.012(4) 0.012(4) 0.015(4)
C28 0.039(5) 0.038(5) 0.040(5) -0.003(4) 0.026(4) 0.005(4)
C29 0.043(5) 0.076(7) 0.039(6) -0.008(5) 0.003(4) 0.033(5)
C30 0.046(6) 0.078(8) 0.052(7) -0.021(6) 0.005(5) 0.006(6)
C31 0.041(5) 0.034(4) 0.047(6) -0.009(4) 0.027(4) -0.002(4)
C32 0.036(5) 0.025(4) 0.038(5) -0.002(3) 0.018(4) 0.010(3)
C33 0.029(4) 0.024(4) 0.026(4) -0.005(3) 0.018(3) 0.000(3)
C34 0.031(4) 0.019(4) 0.043(5) -0.005(3) 0.022(4) -0.002(3)
C35 0.042(5) 0.009(3) 0.047(5) 0.000(3) 0.022(4) 0.007(3)
C36 0.045(5) 0.017(4) 0.075(7) -0.004(4) 0.034(5) 0.005(4)
C37 0.074(7) 0.014(4) 0.126(11) -0.004(5) 0.071(7) -0.005(4)
C38 0.052(6) 0.021(5) 0.128(11) -0.007(5) 0.035(7) 0.001(4)
C39 0.106(10) 0.027(5) 0.072(8) -0.008(5) 0.032(7) 0.011(6)
C40 0.041(5) 0.027(5) 0.103(9) 0.016(5) 0.032(5) 0.013(4)
C41 0.083(8) 0.024(4) 0.070(7) 0.007(4) 0.047(6) -0.003(5)
C42 0.068(6) 0.023(4) 0.089(7) -0.009(4) 0.057(5) 0.010(4)
C43 0.052(5) 0.014(4) 0.075(7) -0.004(4) 0.044(5) 0.006(4)
C44 0.043(5) 0.014(4) 0.040(5) -0.004(3) 0.021(4) 0.007(3)
N1 0.023(3) 0.020(3) 0.026(3) -0.003(2) 0.011(3) 0.006(3)
N2 0.035(3) 0.014(3) 0.021(3) -0.003(2) 0.010(3) 0.001(3)
N3 0.028(3) 0.016(3) 0.026(3) -0.005(2) 0.013(3) 0.008(3)
N4 0.025(3) 0.007(3) 0.030(4) -0.002(2) 0.015(3) 0.004(2)
Au1 0.03131(18) 0.02144(16) 0.02892(19) -0.00083(11) 0.00962(13) 0.00535(12)
C45 0.033(4) 0.016(3) 0.032(4) 0.001(3) 0.017(3) 0.003(3)
C46 0.023(4) 0.015(3) 0.030(4) 0.000(3) 0.010(3) 0.004(3)
C47 0.030(4) 0.013(3) 0.044(5) 0.002(3) 0.012(4) 0.006(3)
C48 0.034(4) 0.018(4) 0.062(6) 0.000(4) 0.025(4) 0.005(3)
C49 0.043(5) 0.019(4) 0.064(6) -0.014(4) 0.022(4) 0.002(4)
C50 0.057(6) 0.031(5) 0.060(6) -0.008(4) 0.035(5) 0.015(4)
C51 0.043(5) 0.026(5) 0.083(8) 0.010(4) 0.014(5) 0.014(4)
C52 0.036(5) 0.037(5) 0.090(8) 0.002(5) 0.020(5) 0.019(4)
C53 0.042(5) 0.022(4) 0.071(7) -0.002(4) 0.039(5) 0.006(4)
C54 0.036(4) 0.014(4) 0.041(5) 0.004(3) 0.020(4) 0.010(3)
C55 0.025(4) 0.021(4) 0.033(4) 0.001(3) 0.018(3) 0.004(3)
C56 0.026(4) 0.022(4) 0.034(5) -0.006(3) 0.018(3) 0.003(3)
C57 0.017(3) 0.026(4) 0.022(4) 0.001(3) 0.012(3) -0.004(3)
C58 0.017(4) 0.023(4) 0.032(4) 0.005(3) 0.010(3) 0.003(3)
C59 0.030(4) 0.031(4) 0.035(5) 0.002(3) 0.023(4) -0.003(3)
C60 0.033(4) 0.032(4) 0.032(5) 0.007(3) 0.017(4) 0.001(3)
C61 0.041(5) 0.025(4) 0.040(5) 0.008(3) 0.021(4) -0.003(4)
C62 0.025(4) 0.048(5) 0.050(6) 0.008(4) 0.013(4) -0.008(4)
C63 0.038(5) 0.043(5) 0.046(6) -0.008(4) 0.015(4) -0.019(4)
C64 0.043(5) 0.021(4) 0.039(5) -0.005(3) 0.027(4) -0.012(3)
C65 0.020(4) 0.022(4) 0.031(4) 0.001(3) 0.009(3) -0.005(3)
C66 0.024(4) 0.021(4) 0.023(4) 0.000(3) 0.010(3) 0.000(3)
C67 0.027(4) 0.013(3) 0.028(4) -0.001(3) 0.017(3) -0.001(3)
C68 0.025(4) 0.016(3) 0.021(4) 0.002(3) 0.013(3) 0.004(3)
C69 0.027(4) 0.018(4) 0.035(5) 0.003(3) 0.017(3) 0.003(3)
C70 0.044(5) 0.017(4) 0.045(5) -0.004(3) 0.024(4) 0.001(3)
C71 0.043(5) 0.024(4) 0.042(5) -0.010(4) 0.014(4) 0.000(4)
C72 0.043(5) 0.027(4) 0.028(4) -0.002(3) 0.009(4) 0.014(4)
C73 0.045(5) 0.022(4) 0.031(5) 0.005(3) 0.013(4) 0.007(3)
C74 0.027(4) 0.031(4) 0.034(5) -0.005(3) 0.010(3) 0.004(3)
C75 0.033(4) 0.021(4) 0.034(4) 0.003(3) 0.023(3) 0.006(3)
C76 0.023(4) 0.022(4) 0.028(4) 0.000(3) 0.016(3) 0.006(3)
C77 0.022(4) 0.022(4) 0.022(4) -0.001(3) 0.013(3) -0.001(3)
C78 0.025(4) 0.024(4) 0.030(4) -0.001(3) 0.017(3) 0.002(3)
C79 0.022(4) 0.019(4) 0.031(4) 0.004(3) 0.011(3) 0.002(3)
C80 0.032(4) 0.020(4) 0.037(5) 0.006(3) 0.021(4) 0.001(3)
C81 0.048(5) 0.026(4) 0.055(6) 0.004(4) 0.035(4) 0.005(4)
C82 0.045(5) 0.046(5) 0.039(5) 0.006(4) 0.024(4) -0.019(4)
C83 0.043(5) 0.039(5) 0.057(6) 0.022(4) 0.012(5) -0.006(4)
C84 0.027(4) 0.040(5) 0.063(6) 0.008(4) 0.022(4) -0.001(4)
C85 0.028(4) 0.029(4) 0.059(6) 0.003(4) 0.012(4) -0.008(4)
C86 0.043(5) 0.011(4) 0.056(6) 0.007(3) 0.028(4) 0.000(3)
C87 0.025(4) 0.028(4) 0.042(5) 0.000(3) 0.015(4) -0.002(3)
C88 0.018(3) 0.016(3) 0.031(4) 0.004(3) 0.006(3) -0.003(3)
N5 0.018(3) 0.016(3) 0.028(3) 0.000(2) 0.008(2) 0.003(2)
N6 0.025(3) 0.016(3) 0.026(3) -0.001(2) 0.013(3) 0.000(2)
N7 0.023(3) 0.014(3) 0.026(3) 0.005(2) 0.012(3) 0.002(2)
N8 0.026(3) 0.016(3) 0.026(3) 0.002(2) 0.011(3) 0.004(2)
Au2 0.02400(17) 0.02131(16) 0.02944(18) 0.00194(11) 0.00978(12) 0.00187(11)
C89 0.033(4) 0.018(4) 0.028(4) 0.008(3) 0.018(3) 0.007(3)
C90 0.039(5) 0.032(4) 0.037(5) 0.006(3) 0.016(4) 0.020(4)
C91 0.054(6) 0.034(5) 0.034(5) 0.008(4) 0.014(4) 0.021(4)
C92 0.055(6) 0.037(5) 0.030(5) 0.003(4) 0.022(4) 0.019(4)
C93 0.038(5) 0.031(4) 0.042(5) 0.001(4) 0.022(4) 0.020(4)
C94 0.026(4) 0.027(4) 0.040(5) 0.006(3) 0.016(4) 0.014(3)
F1 0.065(3) 0.049(3) 0.033(3) 0.014(2) 0.020(2) 0.041(3)
F2 0.103(5) 0.055(3) 0.028(3) 0.018(2) 0.025(3) 0.046(3)
F3 0.095(4) 0.061(4) 0.038(3) 0.008(3) 0.036(3) 0.043(3)
F4 0.065(4) 0.048(3) 0.057(4) 0.006(3) 0.031(3) 0.042(3)
F5 0.045(3) 0.030(2) 0.042(3) 0.009(2) 0.013(2) 0.022(2)
C95 0.027(4) 0.034(4) 0.022(4) 0.014(3) 0.011(3) 0.014(3)
C96 0.033(4) 0.027(4) 0.031(5) 0.006(3) 0.013(3) 0.010(3)
C97 0.045(5) 0.031(4) 0.024(4) 0.001(3) 0.012(4) 0.010(4)
C98 0.042(5) 0.044(5) 0.025(4) 0.003(4) 0.014(4) 0.025(4)
C99 0.034(5) 0.057(6) 0.028(5) 0.005(4) 0.017(4) 0.015(4)
C100 0.038(5) 0.045(5) 0.019(4) 0.004(3) 0.013(3) 0.010(4)
F6 0.030(2) 0.029(2) 0.040(3) 0.0083(19) 0.014(2) 0.0053(19)
F7 0.054(3) 0.029(2) 0.038(3) 0.003(2) 0.013(2) 0.011(2)
F8 0.052(3) 0.046(3) 0.040(3) -0.004(2) 0.015(2) 0.029(2)
F9 0.033(3) 0.071(4) 0.047(3) -0.006(3) 0.023(2) 0.020(3)
F10 0.031(2) 0.051(3) 0.044(3) 0.001(2) 0.024(2) 0.007(2)
C101 0.020(4) 0.033(4) 0.030(4) 0.008(3) 0.012(3) 0.009(3)
C102 0.037(5) 0.039(5) 0.034(5) 0.004(4) 0.018(4) 0.013(4)
C103 0.032(5) 0.058(6) 0.033(5) -0.009(4) 0.010(4) 0.014(4)
C104 0.030(4) 0.038(5) 0.041(5) -0.013(4) 0.019(4) -0.004(4)
C105 0.033(4) 0.028(4) 0.035(5) 0.002(3) 0.022(4) 0.009(3)
C106 0.022(4) 0.030(4) 0.033(5) 0.001(3) 0.014(3) 0.008(3)
F11 0.040(3) 0.060(3) 0.030(3) 0.011(2) 0.006(2) 0.014(2)
F12 0.038(3) 0.080(4) 0.047(3) -0.008(3) -0.012(3) -0.002(3)
F13 0.040(3) 0.049(3) 0.057(4) -0.009(3) 0.009(2) -0.011(2)
F14 0.034(2) 0.025(2) 0.048(3) 0.009(2) 0.011(2) 0.0007(19)
F15 0.027(2) 0.022(2) 0.046(3) 0.0129(19) 0.010(2) 0.0045(18)
C107 0.030(4) 0.018(4) 0.033(4) 0.011(3) 0.013(3) 0.013(3)
C108 0.029(4) 0.023(4) 0.043(5) 0.013(3) 0.019(4) 0.009(3)
C109 0.044(5) 0.030(4) 0.041(5) 0.006(4) 0.008(4) 0.014(4)
C110 0.035(5) 0.031(4) 0.042(5) 0.008(4) 0.009(4) 0.014(4)
C111 0.024(4) 0.019(4) 0.058(6) 0.009(4) 0.014(4) 0.010(3)
C112 0.030(4) 0.020(4) 0.036(5) 0.009(3) 0.018(4) 0.009(3)
F16 0.030(2) 0.041(3) 0.039(3) 0.011(2) 0.022(2) 0.007(2)
F17 0.052(3) 0.065(3) 0.037(3) 0.013(3) 0.013(3) 0.001(3)
F18 0.043(3) 0.061(3) 0.063(4) 0.003(3) -0.009(3) -0.007(3)
F19 0.030(3) 0.029(2) 0.068(4) 0.004(2) 0.016(2) -0.003(2)
F20 0.031(2) 0.032(2) 0.044(3) 0.008(2) 0.020(2) 0.0011(19)
B1 0.033(5) 0.026(5) 0.041(6) 0.009(4) 0.026(4) 0.010(4)
C113 0.033(5) 0.043(5) 0.062(7) -0.029(5) 0.019(4) -0.018(4)
C114 0.037(5) 0.054(6) 0.081(8) -0.031(6) 0.022(5) -0.020(5)
C115 0.032(6) 0.066(8) 0.117(11) -0.053(8) -0.003(6) -0.002(6)
C116 0.035(6) 0.110(11) 0.088(10) -0.047(8) 0.033(6) -0.028(7)
C117 0.053(7) 0.087(9) 0.071(8) -0.037(7) 0.028(6) -0.018(7)
C118 0.041(5) 0.076(8) 0.055(7) -0.036(6) 0.028(5) -0.026(5)
F21 0.039(3) 0.048(3) 0.094(5) -0.012(3) 0.009(3) -0.002(3)
F22 0.036(3) 0.076(5) 0.168(8) -0.050(5) 0.004(4) 0.004(3)
F23 0.051(4) 0.138(7) 0.146(8) -0.075(6) 0.051(4) -0.012(4)
F24 0.066(4) 0.130(6) 0.084(5) -0.036(4) 0.062(4) -0.041(4)
F25 0.059(4) 0.064(4) 0.067(4) -0.007(3) 0.044(3) -0.020(3)
C119 0.042(5) 0.026(4) 0.045(5) -0.004(4) 0.030(4) -0.020(4)
C120 0.055(6) 0.030(4) 0.034(5) -0.009(4) 0.021(4) -0.015(4)
C121 0.058(6) 0.026(4) 0.056(6) -0.007(4) 0.020(5) -0.012(4)
C122 0.066(7) 0.034(5) 0.052(6) -0.002(4) 0.023(5) -0.021(5)
C123 0.056(6) 0.064(7) 0.034(5) 0.009(5) 0.019(5) -0.027(5)
C124 0.039(5) 0.038(5) 0.045(6) -0.014(4) 0.025(4) -0.020(4)
F26 0.063(3) 0.038(3) 0.036(3) -0.013(2) 0.019(2) -0.004(2)
F27 0.094(5) 0.037(3) 0.061(4) -0.008(3) 0.020(3) 0.011(3)
F28 0.094(5) 0.051(3) 0.062(4) 0.024(3) 0.013(4) 0.002(3)
F29 0.081(4) 0.073(4) 0.041(3) 0.005(3) 0.021(3) -0.022(3)
F30 0.059(3) 0.054(3) 0.044(3) -0.022(3) 0.023(3) -0.016(3)
C125 0.031(4) 0.024(4) 0.047(5) -0.002(4) 0.012(4) -0.008(3)
C126 0.029(4) 0.027(4) 0.050(6) 0.001(4) 0.007(4) 0.003(4)
C127 0.034(5) 0.018(4) 0.061(6) 0.008(4) -0.027(5) -0.007(4)
C128 0.033(5) 0.041(5) 0.060(7) 0.029(5) -0.004(5) -0.008(4)
C129 0.037(5) 0.042(5) 0.053(6) 0.020(4) 0.010(4) -0.009(4)
C130 0.038(5) 0.029(4) 0.046(5) 0.007(4) 0.014(4) -0.005(4)
F31 0.044(3) 0.037(3) 0.067(4) -0.019(2) 0.014(3) -0.002(2)
F32 0.060(3) 0.020(2) 0.070(4) 0.006(2) -0.029(3) -0.007(2)
F33 0.045(3) 0.054(3) 0.078(4) 0.036(3) -0.012(3) -0.034(3)
F34 0.041(3) 0.071(4) 0.065(4) 0.026(3) 0.024(3) -0.016(3)
F35 0.051(3) 0.043(3) 0.055(3) -0.003(2) 0.034(3) -0.010(2)
C131 0.036(5) 0.034(5) 0.055(6) -0.013(4) 0.022(4) -0.011(4)
C132 0.038(5) 0.061(7) 0.057(7) 0.001(5) 0.009(5) -0.005(5)
C133 0.047(6) 0.073(8) 0.075(9) 0.006(6) 0.002(6) -0.009(6)
C134 0.043(6) 0.076(8) 0.063(8) -0.022(6) 0.001(5) 0.019(6)
C135 0.033(5) 0.046(6) 0.087(9) -0.033(6) 0.020(5) -0.011(4)
C136 0.041(5) 0.037(5) 0.052(6) -0.018(4) 0.025(4) -0.013(4)
F36 0.073(4) 0.055(4) 0.078(4) 0.027(3) -0.004(3) -0.028(3)
F37 0.093(6) 0.119(6) 0.076(5) 0.041(5) -0.018(4) -0.015(5)
F38 0.044(3) 0.120(6) 0.073(5) -0.036(4) -0.014(3) 0.014(4)
F39 0.053(4) 0.063(4) 0.105(6) -0.037(4) 0.010(4) -0.022(3)
F40 0.058(3) 0.048(3) 0.068(4) -0.011(3) 0.026(3) -0.033(3)
B2 0.037(5) 0.033(5) 0.049(6) -0.012(4) 0.026(5) -0.014(4)
C137 0.057(7) 0.062(8) 0.130(13) -0.021(7) 0.021(8) 0.009(6)
C138 0.055(7) 0.068(8) 0.058(7) -0.005(6) 0.004(5) 0.019(6)
N9 0.083(8) 0.100(9) 0.055(7) 0.005(6) -0.004(6) 0.002(7)

loop_
_atom_type_symbol
_atom_type_description
_atom_type_scat_dispersion_real
_atom_type_scat_dispersion_imag
_atom_type_scat_source
C C 0.0033 0.0016 'International Tables Vol C Tables 4.2.6.8 and 6.1.1.4'
H H 0.0000 0.0000 'International Tables Vol C Tables 4.2.6.8 and 6.1.1.4'
Au Au -2.0133 8.8022 'International Tables Vol C Tables 4.2.6.8 and 6.1.1.4'
B B 0.0013 0.0007 'International Tables Vol C Tables 4.2.6.8 and 6.1.1.4'
F F 0.0171 0.0103 'International Tables Vol C Tables 4.2.6.8 and 6.1.1.4'
N N 0.0061 0.0033 'International Tables Vol C Tables 4.2.6.8 and 6.1.1.4'

loop_
_geom_angle_atom_site_label_1
_geom_angle_atom_site_label_2
_geom_angle_atom_site_label_3
_geom_angle
_geom_angle_site_symmetry_1
_geom_angle_site_symmetry_3
_geom_angle_publ_flag
C44 C1 C2 126.8(7) . . ?
C44 C1 H1 116.6 . . ?
C2 C1 H1 116.6 . . ?
C1 C2 N1 124.9(7) . . ?
C1 C2 C3 127.4(6) . . ?
N1 C2 C3 107.6(6) . . ?
C10 C3 C2 107.6(7) . . ?
C10 C3 C4 115.3(7) . . ?
C2 C3 C4 137.0(7) . . ?
C3 C4 C7 106.8(7) . . ?
C3 C4 C5 105.7(7) . . ?
C7 C4 C5 105.1(7) . . ?
C3 C4 H140 112.9 . . ?
C7 C4 H140 112.9 . . ?
C5 C4 H140 112.9 . . ?
C6 C5 C4 112.0(7) . . ?
C6 C5 H180 109.2 . . ?
C4 C5 H180 109.2 . . ?
C6 C5 H181 109.2 . . ?
C4 C5 H181 109.2 . . ?
H180 C5 H181 107.9 . . ?
C5 C6 C9 110.3(7) . . ?
C5 C6 H182 109.6 . . ?
C9 C6 H182 109.6 . . ?
C5 C6 H183 109.6 . . ?
C9 C6 H183 109.6 . . ?
H182 C6 H183 108.1 . . ?
C8 C7 C4 113.4(8) . . ?
C8 C7 H184 123.3 . . ?
C4 C7 H184 123.3 . . ?
C7 C8 C9 113.4(8) . . ?
C7 C8 H185 123.3 . . ?
C9 C8 H185 123.3 . . ?
C10 C9 C8 107.0(7) . . ?
C10 C9 C6 104.4(7) . . ?
C8 C9 C6 104.7(7) . . ?
C10 C9 H141 113.3 . . ?
C8 C9 H141 113.3 . . ?
C6 C9 H141 113.3 . . ?
C3 C10 C11 109.1(7) . . ?
C3 C10 C9 114.0(7) . . ?
C11 C10 C9 136.8(7) . . ?
N1 C11 C12 125.6(7) . . ?
N1 C11 C10 109.1(6) . . ?
C12 C11 C10 125.3(7) . . ?
C13 C12 C11 124.7(7) . . ?
C13 C12 H12 117.7 . . ?
C11 C12 H12 117.7 . . ?
C12 C13 N2 126.3(6) . . ?
C12 C13 C14 126.1(7) . . ?
N2 C13 C14 107.5(7) . . ?
C21 C14 C13 108.3(7) . . ?
C21 C14 C15 117.4(7) . . ?
C13 C14 C15 134.3(8) . . ?
C14 C15 C18 105.3(8) . . ?
C14 C15 C16 103.4(8) . . ?
C18 C15 C16 103.5(7) . . ?
C14 C15 H142 114.5 . . ?
C18 C15 H142 114.5 . . ?
C16 C15 H142 114.5 . . ?
C17 C16 C15 111.4(8) . . ?
C17 C16 H186 109.4 . . ?
C15 C16 H186 109.4 . . ?
C17 C16 H187 109.4 . . ?
C15 C16 H187 109.4 . . ?
H186 C16 H187 108.0 . . ?
C16 C17 C20 113.1(8) . . ?
C16 C17 H188 109.0 . . ?
C20 C17 H188 109.0 . . ?
C16 C17 H189 109.0 . . ?
C20 C17 H189 109.0 . . ?
H188 C17 H189 107.8 . . ?
C19 C18 C15 115.8(9) . . ?
C19 C18 H190 122.1 . . ?
C15 C18 H190 122.1 . . ?
C18 C19 C20 114.3(9) . . ?
C18 C19 H191 122.9 . . ?
C20 C19 H191 122.9 . . ?
C21 C20 C19 104.7(8) . . ?
C21 C20 C17 102.7(8) . . ?
C19 C20 C17 103.5(8) . . ?
C21 C20 H143 114.8 . . ?
C19 C20 H143 114.8 . . ?
C17 C20 H143 114.8 . . ?
C14 C21 C22 109.4(7) . . ?
C14 C21 C20 115.6(8) . . ?
C22 C21 C20 135.0(8) . . ?
C23 C22 N2 125.5(6) . . ?
C23 C22 C21 127.5(7) . . ?
N2 C22 C21 107.0(7) . . ?
C22 C23 C24 126.9(7) . . ?
C22 C23 H23 116.5 . . ?
C24 C23 H23 116.5 . . ?
C23 C24 N3 125.1(7) . . ?
C23 C24 C25 126.7(7) . . ?
N3 C24 C25 108.1(6) . . ?
C32 C25 C24 108.6(7) . . ?
C32 C25 C26 114.6(7) . . ?
C24 C25 C26 136.7(7) . . ?
C29 C26 C25 105.8(7) . . ?
C29 C26 C27 106.4(8) . . ?
C25 C26 C27 105.3(6) . . ?
C29 C26 H144 112.9 . . ?
C25 C26 H144 112.9 . . ?
C27 C26 H144 112.9 . . ?
C28 C27 C26 112.5(7) . . ?
C28 C27 H192 123.8 . . ?
C26 C27 H192 123.8 . . ?
C27 C28 C31 113.5(8) . . ?
C27 C28 H193 123.2 . . ?
C31 C28 H193 123.2 . . ?
C30 C29 C26 113.2(8) . . ?
C30 C29 H194 108.9 . . ?
C26 C29 H194 108.9 . . ?
C30 C29 H195 108.9 . . ?
C26 C29 H195 108.9 . . ?
H194 C29 H195 107.8 . . ?
C29 C30 C31 110.5(8) . . ?
C29 C30 H196 109.6 . . ?
C31 C30 H196 109.6 . . ?
C29 C30 H197 109.6 . . ?
C31 C30 H197 109.6 . . ?
H196 C30 H197 108.1 . . ?
C32 C31 C28 105.4(7) . . ?
C32 C31 C30 106.4(8) . . ?
C28 C31 C30 104.1(7) . . ?
C32 C31 H145 113.4 . . ?
C28 C31 H145 113.4 . . ?
C30 C31 H145 113.4 . . ?
C25 C32 C33 107.4(7) . . ?
C25 C32 C31 114.4(7) . . ?
C33 C32 C31 138.2(7) . . ?
C34 C33 N3 126.0(7) . . ?
C34 C33 C32 125.3(7) . . ?
N3 C33 C32 108.7(6) . . ?
C33 C34 C35 125.8(7) . . ?
C33 C34 H34 117.1 . . ?
C35 C34 H34 117.1 . . ?
N4 C35 C34 125.3(6) . . ?
N4 C35 C36 108.8(7) . . ?
C34 C35 C36 126.0(8) . . ?
C43 C36 C35 108.2(8) . . ?
C43 C36 C37 114.4(7) . . ?
C35 C36 C37 137.3(8) . . ?
C36 C37 C41 104.8(8) . . ?
C36 C37 C38 105.6(9) . . ?
C41 C37 C38 105.1(8) . . ?
C36 C37 H146 113.5 . . ?
C41 C37 H146 113.5 . . ?
C38 C37 H146 113.5 . . ?
C39 C38 C37 111.9(9) . . ?
C39 C38 H198 109.2 . . ?
C37 C38 H198 109.2 . . ?
C39 C38 H199 109.2 . . ?
C37 C38 H199 109.2 . . ?
H198 C38 H199 107.9 . . ?
C38 C39 C42 113.6(10) . . ?
C38 C39 H200 108.9 . . ?
C42 C39 H200 108.9 . . ?
C38 C39 H201 108.9 . . ?
C42 C39 H201 108.9 . . ?
H200 C39 H201 107.7 . . ?
C41 C40 C42 113.5(8) . . ?
C41 C40 H202 123.3 . . ?
C42 C40 H202 123.3 . . ?
C40 C41 C37 112.3(9) . . ?
C40 C41 H203 123.9 . . ?
C37 C41 H203 123.9 . . ?
C43 C42 C39 106.2(8) . . ?
C43 C42 C40 103.7(8) . . ?
C39 C42 C40 104.6(8) . . ?
C43 C42 H147 113.8 . . ?
C39 C42 H147 113.8 . . ?
C40 C42 H147 113.8 . . ?
C36 C43 C44 109.2(7) . . ?
C36 C43 C42 116.2(8) . . ?
C44 C43 C42 134.4(8) . . ?
C1 C44 N4 126.9(7) . . ?
C1 C44 C43 127.6(7) . . ?
N4 C44 C43 105.5(7) . . ?
C11 N1 C2 106.5(6) . . ?
C11 N1 Au1 127.5(5) . . ?
C2 N1 Au1 126.0(5) . . ?
C13 N2 C22 107.8(6) . . ?
C13 N2 Au1 126.4(5) . . ?
C22 N2 Au1 125.7(5) . . ?
C33 N3 C24 107.2(6) . . ?
C33 N3 Au1 126.3(5) . . ?
C24 N3 Au1 126.1(5) . . ?
C35 N4 C44 108.3(6) . . ?
C35 N4 Au1 127.4(5) . . ?
C44 N4 Au1 124.3(5) . . ?
N1 Au1 N3 179.3(2) . . ?
N1 Au1 N2 89.4(2) . . ?
N3 Au1 N2 90.3(2) . . ?
N1 Au1 N4 91.0(2) . . ?
N3 Au1 N4 89.3(2) . . ?
N2 Au1 N4 178.7(2) . . ?
C46 C45 C88 126.9(7) . . ?
C46 C45 H45 116.6 . . ?
C88 C45 H45 116.6 . . ?
C45 C46 N5 125.9(6) . . ?
C45 C46 C47 126.2(6) . . ?
N5 C46 C47 107.9(6) . . ?
C54 C47 C46 108.6(6) . . ?
C54 C47 C48 114.0(7) . . ?
C46 C47 C48 137.0(7) . . ?
C47 C48 C49 106.8(7) . . ?
C47 C48 C51 104.2(7) . . ?
C49 C48 C51 105.0(7) . . ?
C47 C48 H148 113.3 . . ?
C49 C48 H148 113.3 . . ?
C51 C48 H148 113.3 . . ?
C50 C49 C48 114.2(8) . . ?
C50 C49 H162 122.9 . . ?
C48 C49 H162 122.9 . . ?
C49 C50 C53 114.7(9) . . ?
C49 C50 H163 122.6 . . ?
C53 C50 H163 122.6 . . ?
C52 C51 C48 111.7(8) . . ?
C52 C51 H164 109.3 . . ?
C48 C51 H164 109.3 . . ?
C52 C51 H165 109.3 . . ?
C48 C51 H165 109.3 . . ?
H164 C51 H165 107.9 . . ?
C51 C52 C53 110.9(8) . . ?
C51 C52 H166 109.5 . . ?
C53 C52 H166 109.5 . . ?
C51 C52 H167 109.5 . . ?
C53 C52 H167 109.5 . . ?
H166 C52 H167 108.0 . . ?
C54 C53 C50 106.6(7) . . ?
C54 C53 C52 103.5(8) . . ?
C50 C53 C52 104.9(7) . . ?
C54 C53 H149 113.6 . . ?
C50 C53 H149 113.6 . . ?
C52 C53 H149 113.6 . . ?
C47 C54 C55 106.7(7) . . ?
C47 C54 C53 115.2(6) . . ?
C55 C54 C53 137.7(7) . . ?
N5 C55 C56 125.7(6) . . ?
N5 C55 C54 109.3(6) . . ?
C56 C55 C54 124.9(7) . . ?
C57 C56 C55 125.5(7) . . ?
C57 C56 H56 117.3 . . ?
C55 C56 H56 117.3 . . ?
C56 C57 N6 126.0(6) . . ?
C56 C57 C58 125.7(7) . . ?
N6 C57 C58 108.3(6) . . ?
C65 C58 C57 107.3(6) . . ?
C65 C58 C59 114.6(6) . . ?
C57 C58 C59 137.8(7) . . ?
C58 C59 C60 107.2(6) . . ?
C58 C59 C62 105.4(6) . . ?
C60 C59 C62 104.0(6) . . ?
C58 C59 H150 113.2 . . ?
C60 C59 H150 113.2 . . ?
C62 C59 H150 113.2 . . ?
C61 C60 C59 113.4(7) . . ?
C61 C60 H168 123.3 . . ?
C59 C60 H168 123.3 . . ?
C60 C61 C64 114.2(7) . . ?
C60 C61 H169 122.9 . . ?
C64 C61 H169 122.9 . . ?
C63 C62 C59 110.7(7) . . ?
C63 C62 H170 109.5 . . ?
C59 C62 H170 109.5 . . ?
C63 C62 H171 109.5 . . ?
C59 C62 H171 109.5 . . ?
H170 C62 H171 108.1 . . ?
C62 C63 C64 111.5(7) . . ?
C62 C63 H172 109.3 . . ?
C64 C63 H172 109.3 . . ?
C62 C63 H173 109.3 . . ?
C64 C63 H173 109.3 . . ?
H172 C63 H173 108.0 . . ?
C61 C64 C65 106.7(6) . . ?
C61 C64 C63 105.1(7) . . ?
C65 C64 C63 104.2(6) . . ?
C61 C64 H151 113.3 . . ?
C65 C64 H151 113.3 . . ?
C63 C64 H151 113.3 . . ?
C58 C65 C66 108.9(6) . . ?
C58 C65 C64 114.8(7) . . ?
C66 C65 C64 136.2(7) . . ?
C67 C66 N6 126.3(7) . . ?
C67 C66 C65 126.2(6) . . ?
N6 C66 C65 107.5(6) . . ?
C68 C67 C66 125.9(6) . . ?
C68 C67 H67 117.0 . . ?
C66 C67 H67 117.0 . . ?
C67 C68 N7 126.0(6) . . ?
C67 C68 C69 126.5(6) . . ?
N7 C68 C69 107.4(6) . . ?
C76 C69 C68 109.0(6) . . ?
C76 C69 C70 114.5(7) . . ?
C68 C69 C70 136.5(7) . . ?
C69 C70 C73 105.4(6) . . ?
C69 C70 C71 105.1(6) . . ?
C73 C70 C71 105.0(7) . . ?
C69 C70 H152 113.5 . . ?
C73 C70 H152 113.5 . . ?
C71 C70 H152 113.5 . . ?
C72 C71 C70 112.6(7) . . ?
C72 C71 H174 109.1 . . ?
C70 C71 H174 109.1 . . ?
C72 C71 H175 109.1 . . ?
C70 C71 H175 109.1 . . ?
H174 C71 H175 107.8 . . ?
C71 C72 C75 111.8(7) . . ?
C71 C72 H176 109.3 . . ?
C75 C72 H176 109.3 . . ?
C71 C72 H177 109.3 . . ?
C75 C72 H177 109.3 . . ?
H176 C72 H177 107.9 . . ?
C74 C73 C70 113.0(7) . . ?
C74 C73 H178 123.5 . . ?
C70 C73 H178 123.5 . . ?
C73 C74 C75 112.4(7) . . ?
C73 C74 H179 123.8 . . ?
C75 C74 H179 123.8 . . ?
C76 C75 C72 107.0(6) . . ?
C76 C75 C74 106.1(6) . . ?
C72 C75 C74 104.4(6) . . ?
C76 C75 H153 112.9 . . ?
C72 C75 H153 112.9 . . ?
C74 C75 H153 112.9 . . ?
C69 C76 C77 107.3(6) . . ?
C69 C76 C75 114.8(6) . . ?
C77 C76 C75 137.9(7) . . ?
C78 C77 N7 126.1(6) . . ?
C78 C77 C76 125.6(7) . . ?
N7 C77 C76 108.2(6) . . ?
C79 C78 C77 125.7(7) . . ?
C79 C78 H78 117.2 . . ?
C77 C78 H78 117.2 . . ?
N8 C79 C78 126.0(7) . . ?
N8 C79 C80 108.6(6) . . ?
C78 C79 C80 125.4(7) . . ?
C87 C80 C79 107.7(7) . . ?
C87 C80 C81 115.2(7) . . ?
C79 C80 C81 137.0(7) . . ?
C80 C81 C82 106.2(7) . . ?
C80 C81 C84 106.4(7) . . ?
C82 C81 C84 105.5(7) . . ?
C80 C81 H154 112.7 . . ?
C82 C81 H154 112.7 . . ?
C84 C81 H154 112.7 . . ?
C83 C82 C81 110.9(8) . . ?
C83 C82 H156 109.5 . . ?
C81 C82 H156 109.5 . . ?
C83 C82 H157 109.5 . . ?
C81 C82 H157 109.5 . . ?
H156 C82 H157 108.1 . . ?
C82 C83 C86 113.2(7) . . ?
C82 C83 H158 108.9 . . ?
C86 C83 H158 108.9 . . ?
C82 C83 H159 108.9 . . ?
C86 C83 H159 108.9 . . ?
H158 C83 H159 107.8 . . ?
C85 C84 C81 112.6(7) . . ?
C85 C84 H160 123.7 . . ?
C81 C84 H160 123.7 . . ?
C84 C85 C86 111.5(7) . . ?
C84 C85 H161 124.3 . . ?
C86 C85 H161 124.3 . . ?
C87 C86 C83 106.0(7) . . ?
C87 C86 C85 105.4(6) . . ?
C83 C86 C85 105.6(7) . . ?
C87 C86 H155 113.1 . . ?
C83 C86 H155 113.1 . . ?
C85 C86 H155 113.1 . . ?
C80 C87 C88 107.6(7) . . ?
C80 C87 C86 114.0(7) . . ?
C88 C87 C86 138.3(7) . . ?
C45 C88 N8 124.7(7) . . ?
C45 C88 C87 126.5(7) . . ?
N8 C88 C87 108.8(6) . . ?
C55 N5 C46 107.5(6) . . ?
C55 N5 Au2 126.4(5) . . ?
C46 N5 Au2 125.9(5) . . ?
C57 N6 C66 108.0(6) . . ?
C57 N6 Au2 126.3(4) . . ?
C66 N6 Au2 125.7(5) . . ?
C77 N7 C68 108.0(5) . . ?
C77 N7 Au2 125.8(4) . . ?
C68 N7 Au2 126.0(5) . . ?
C79 N8 C88 107.3(6) . . ?
C79 N8 Au2 126.5(4) . . ?
C88 N8 Au2 126.2(5) . . ?
N5 Au2 N8 90.3(2) . . ?
N5 Au2 N6 90.0(2) . . ?
N8 Au2 N6 177.1(2) . . ?
N5 Au2 N7 179.0(2) . . ?
N8 Au2 N7 89.9(2) . . ?
N6 Au2 N7 89.9(2) . . ?
C90 C89 C94 112.7(7) . . ?
C90 C89 B1 127.8(7) . . ?
C94 C89 B1 119.0(6) . . ?
F1 C90 C89 121.7(7) . . ?
F1 C90 C91 114.4(7) . . ?
C89 C90 C91 123.9(7) . . ?
F2 C91 C92 120.3(8) . . ?
F2 C91 C90 119.6(7) . . ?
C92 C91 C90 120.1(8) . . ?
F3 C92 C93 122.0(7) . . ?
F3 C92 C91 120.6(8) . . ?
C93 C92 C91 117.4(8) . . ?
C94 C93 F4 120.1(7) . . ?
C94 C93 C92 121.3(7) . . ?
F4 C93 C92 118.6(8) . . ?
F5 C94 C93 117.3(6) . . ?
F5 C94 C89 118.2(7) . . ?
C93 C94 C89 124.5(7) . . ?
C100 C95 C96 113.5(7) . . ?
C100 C95 B1 127.9(7) . . ?
C96 C95 B1 118.6(7) . . ?
F6 C96 C97 116.1(7) . . ?
F6 C96 C95 119.4(6) . . ?
C97 C96 C95 124.5(8) . . ?
F7 C97 C98 120.6(7) . . ?
F7 C97 C96 119.8(7) . . ?
C98 C97 C96 119.6(8) . . ?
F8 C98 C97 122.1(8) . . ?
F8 C98 C99 119.5(8) . . ?
C97 C98 C99 118.3(7) . . ?
F9 C99 C98 120.6(7) . . ?
F9 C99 C100 118.6(8) . . ?
C98 C99 C100 120.8(8) . . ?
F10 C100 C95 122.3(7) . . ?
F10 C100 C99 114.7(7) . . ?
C95 C100 C99 123.0(8) . . ?
C106 C101 C102 113.1(7) . . ?
C106 C101 B1 126.9(7) . . ?
C102 C101 B1 120.0(7) . . ?
F11 C102 C103 115.3(7) . . ?
F11 C102 C101 119.3(7) . . ?
C103 C102 C101 125.4(8) . . ?
F12 C103 C102 122.0(8) . . ?
F12 C103 C104 118.4(8) . . ?
C102 C103 C104 119.6(8) . . ?
F13 C104 C105 120.6(8) . . ?
F13 C104 C103 121.0(8) . . ?
C105 C104 C103 118.4(8) . . ?
F14 C105 C104 119.6(7) . . ?
F14 C105 C106 120.8(7) . . ?
C104 C105 C106 119.6(7) . . ?
F15 C106 C101 122.0(7) . . ?
F15 C106 C105 114.2(7) . . ?
C101 C106 C105 123.8(7) . . ?
C112 C107 C108 111.6(7) . . ?
C112 C107 B1 128.4(7) . . ?
C108 C107 B1 119.4(7) . . ?
F16 C108 C109 116.6(8) . . ?
F16 C108 C107 118.0(7) . . ?
C109 C108 C107 125.4(8) . . ?
F17 C109 C108 120.9(8) . . ?
F17 C109 C110 120.3(8) . . ?
C108 C109 C110 118.8(9) . . ?
F18 C110 C111 121.8(8) . . ?
F18 C110 C109 120.0(8) . . ?
C111 C110 C109 118.1(8) . . ?
C110 C111 F19 118.2(8) . . ?
C110 C111 C112 121.4(8) . . ?
F19 C111 C112 120.4(8) . . ?
C111 C112 F20 115.7(7) . . ?
C111 C112 C107 124.7(8) . . ?
F20 C112 C107 119.5(7) . . ?
C107 B1 C89 113.6(7) . . ?
C107 B1 C95 103.8(7) . . ?
C89 B1 C95 111.2(6) . . ?
C107 B1 C101 115.6(6) . . ?
C89 B1 C101 100.9(6) . . ?
C95 B1 C101 112.0(6) . . ?
C114 C113 C118 114.9(9) . . ?
C114 C113 B2 119.2(9) . . ?
C118 C113 B2 125.5(9) . . ?
F21 C114 C113 121.7(9) . . ?
F21 C114 C115 115.2(11) . . ?
C113 C114 C115 123.2(12) . . ?
C116 C115 F22 123.1(12) . . ?
C116 C115 C114 118.8(12) . . ?
F22 C115 C114 118.1(13) . . ?
C115 C116 C117 120.8(11) . . ?
C115 C116 F23 117.9(14) . . ?
C117 C116 F23 121.3(13) . . ?
F24 C117 C116 121.3(11) . . ?
F24 C117 C118 119.1(13) . . ?
C116 C117 C118 119.6(13) . . ?
F25 C118 C117 115.6(11) . . ?
F25 C118 C113 121.7(9) . . ?
C117 C118 C113 122.6(12) . . ?
C120 C119 C124 111.4(8) . . ?
C120 C119 B2 126.9(8) . . ?
C124 C119 B2 121.4(7) . . ?
C121 C120 F26 114.9(7) . . ?
C121 C120 C119 125.0(9) . . ?
F26 C120 C119 120.1(8) . . ?
F27 C121 C120 121.1(9) . . ?
F27 C121 C122 118.0(9) . . ?
C120 C121 C122 120.8(9) . . ?
F28 C122 C123 122.3(9) . . ?
F28 C122 C121 121.8(9) . . ?
C123 C122 C121 115.9(9) . . ?
C124 C123 C122 122.2(9) . . ?
C124 C123 F29 119.8(10) . . ?
C122 C123 F29 117.9(9) . . ?
C123 C124 F30 117.8(9) . . ?
C123 C124 C119 124.5(8) . . ?
F30 C124 C119 117.6(8) . . ?
C130 C125 C126 113.7(7) . . ?
C130 C125 B2 120.5(7) . . ?
C126 C125 B2 125.6(8) . . ?
F31 C126 C127 115.5(8) . . ?
F31 C126 C125 121.7(7) . . ?
C127 C126 C125 122.7(9) . . ?
C128 C127 F32 121.2(8) . . ?
C128 C127 C126 120.3(9) . . ?
F32 C127 C126 118.6(10) . . ?
F33 C128 C127 120.7(10) . . ?
F33 C128 C129 119.1(10) . . ?
C127 C128 C129 120.2(8) . . ?
F34 C129 C130 121.7(9) . . ?
F34 C129 C128 120.9(8) . . ?
C130 C129 C128 117.4(9) . . ?
F35 C130 C125 119.5(7) . . ?
F35 C130 C129 115.0(8) . . ?
C125 C130 C129 125.5(9) . . ?
C132 C131 C136 112.1(9) . . ?
C132 C131 B2 128.5(8) . . ?
C136 C131 B2 119.0(8) . . ?
F36 C132 C131 120.8(9) . . ?
F36 C132 C133 113.0(10) . . ?
C131 C132 C133 126.2(10) . . ?
F37 C133 C134 121.5(11) . . ?
F37 C133 C132 121.7(10) . . ?
C134 C133 C132 116.9(11) . . ?
C135 C134 C133 120.9(10) . . ?
C135 C134 F38 119.8(11) . . ?
C133 C134 F38 119.2(12) . . ?
C134 C135 F39 120.9(10) . . ?
C134 C135 C136 120.8(9) . . ?
F39 C135 C136 118.4(11) . . ?
F40 C136 C135 118.2(8) . . ?
F40 C136 C131 118.7(8) . . ?
C135 C136 C131 123.1(10) . . ?
C119 B2 C131 115.6(7) . . ?
C119 B2 C125 102.9(7) . . ?
C131 B2 C125 110.2(7) . . ?
C119 B2 C113 113.6(8) . . ?
C131 B2 C113 101.2(7) . . ?
C125 B2 C113 113.7(7) . . ?
C138 C137 H137 109.5 . . ?
C138 C137 H138 109.5 . . ?
H137 C137 H138 109.5 . . ?
C138 C137 H139 109.5 . . ?
H137 C137 H139 109.5 . . ?
H138 C137 H139 109.5 . . ?
N9 C138 C137 178.8(15) . . ?

loop_
_geom_bond_atom_site_label_1
_geom_bond_atom_site_label_2
_geom_bond_distance
_geom_bond_site_symmetry_2
_geom_bond_publ_flag
C1 C44 1.361(11) . ?
C1 C2 1.364(11) . ?
C1 H1 0.9500 . ?
C2 N1 1.408(9) . ?
C2 C3 1.428(10) . ?
C3 C10 1.338(11) . ?
C3 C4 1.483(10) . ?
C4 C7 1.514(12) . ?
C4 C5 1.524(13) . ?
C4 H140 1.0000 . ?
C5 C6 1.473(12) . ?
C5 H180 0.9900 . ?
C5 H181 0.9900 . ?
C6 C9 1.564(12) . ?
C6 H182 0.9900 . ?
C6 H183 0.9900 . ?
C7 C8 1.382(13) . ?
C7 H184 0.9500 . ?
C8 C9 1.521(12) . ?
C8 H185 0.9500 . ?
C9 C10 1.509(11) . ?
C9 H141 1.0000 . ?
C10 C11 1.401(11) . ?
C11 N1 1.376(10) . ?
C11 C12 1.386(10) . ?
C12 C13 1.381(11) . ?
C12 H12 0.9500 . ?
C13 N2 1.386(10) . ?
C13 C14 1.438(10) . ?
C14 C21 1.315(12) . ?
C14 C15 1.503(12) . ?
C15 C18 1.535(13) . ?
C15 C16 1.572(14) . ?
C15 H142 1.0000 . ?
C16 C17 1.462(15) . ?
C16 H186 0.9900 . ?
C16 H187 0.9900 . ?
C17 C20 1.586(15) . ?
C17 H188 0.9900 . ?
C17 H189 0.9900 . ?
C18 C19 1.346(14) . ?
C18 H190 0.9500 . ?
C19 C20 1.562(15) . ?
C19 H191 0.9500 . ?
C20 C21 1.508(10) . ?
C20 H143 1.0000 . ?
C21 C22 1.432(11) . ?
C22 C23 1.369(11) . ?
C22 N2 1.390(9) . ?
C23 C24 1.370(11) . ?
C23 H23 0.9500 . ?
C24 N3 1.387(9) . ?
C24 C25 1.417(11) . ?
C25 C32 1.348(11) . ?
C25 C26 1.500(10) . ?
C26 C29 1.491(13) . ?
C26 C27 1.525(12) . ?
C26 H144 1.0000 . ?
C27 C28 1.399(12) . ?
C27 H192 0.9500 . ?
C28 C31 1.535(12) . ?
C28 H193 0.9500 . ?
C29 C30 1.471(15) . ?
C29 H194 0.9900 . ?
C29 H195 0.9900 . ?
C30 C31 1.535(14) . ?
C30 H196 0.9900 . ?
C30 H197 0.9900 . ?
C31 C32 1.508(12) . ?
C31 H145 1.0000 . ?
C32 C33 1.426(10) . ?
C33 C34 1.372(10) . ?
C33 N3 1.379(10) . ?
C34 C35 1.374(11) . ?
C34 H34 0.9500 . ?
C35 N4 1.365(10) . ?
C35 C36 1.425(10) . ?
C36 C43 1.323(12) . ?
C36 C37 1.493(12) . ?
C37 C41 1.530(15) . ?
C37 C38 1.566(17) . ?
C37 H146 1.0000 . ?
C38 C39 1.398(15) . ?
C38 H198 0.9900 . ?
C38 H199 0.9900 . ?
C39 C42 1.527(16) . ?
C39 H200 0.9900 . ?
C39 H201 0.9900 . ?
C40 C41 1.398(14) . ?
C40 C42 1.542(15) . ?
C40 H202 0.9500 . ?
C41 H203 0.9500 . ?
C42 C43 1.477(11) . ?
C42 H147 1.0000 . ?
C43 C44 1.454(11) . ?
C44 N4 1.406(9) . ?
N1 Au1 2.024(6) . ?
N2 Au1 2.029(6) . ?
N3 Au1 2.027(6) . ?
N4 Au1 2.031(5) . ?
C45 C46 1.368(11) . ?
C45 C88 1.379(10) . ?
C45 H45 0.9500 . ?
C46 N5 1.387(9) . ?
C46 C47 1.425(10) . ?
C47 C54 1.363(11) . ?
C47 C48 1.503(10) . ?
C48 C49 1.521(13) . ?
C48 C51 1.549(12) . ?
C48 H148 1.0000 . ?
C49 C50 1.355(13) . ?
C49 H162 0.9500 . ?
C50 C53 1.513(13) . ?
C50 H163 0.9500 . ?
C51 C52 1.477(14) . ?
C51 H164 0.9900 . ?
C51 H165 0.9900 . ?
C52 C53 1.574(14) . ?
C52 H166 0.9900 . ?
C52 H167 0.9900 . ?
C53 C54 1.495(11) . ?
C53 H149 1.0000 . ?
C54 C55 1.426(10) . ?
C55 N5 1.375(9) . ?
C55 C56 1.399(10) . ?
C56 C57 1.369(10) . ?
C56 H56 0.9500 . ?
C57 N6 1.379(9) . ?
C57 C58 1.434(10) . ?
C58 C65 1.345(10) . ?
C58 C59 1.493(10) . ?
C59 C60 1.530(11) . ?
C59 C62 1.564(12) . ?
C59 H150 1.0000 . ?
C60 C61 1.374(11) . ?
C60 H168 0.9500 . ?
C61 C64 1.514(12) . ?
C61 H169 0.9500 . ?
C62 C63 1.481(12) . ?
C62 H170 0.9900 . ?
C62 H171 0.9900 . ?
C63 C64 1.547(12) . ?
C63 H172 0.9900 . ?
C63 H173 0.9900 . ?
C64 C65 1.514(10) . ?
C64 H151 1.0000 . ?
C65 C66 1.428(10) . ?
C66 C67 1.371(10) . ?
C66 N6 1.384(9) . ?
C67 C68 1.367(10) . ?
C67 H67 0.9500 . ?
C68 N7 1.385(9) . ?
C68 C69 1.423(10) . ?
C69 C76 1.351(10) . ?
C69 C70 1.516(10) . ?
C70 C73 1.534(12) . ?
C70 C71 1.545(12) . ?
C70 H152 1.0000 . ?
C71 C72 1.447(12) . ?
C71 H174 0.9900 . ?
C71 H175 0.9900 . ?
C72 C75 1.530(11) . ?
C72 H176 0.9900 . ?
C72 H177 0.9900 . ?
C73 C74 1.421(11) . ?
C73 H178 0.9500 . ?
C74 C75 1.538(11) . ?
C74 H179 0.9500 . ?
C75 C76 1.499(10) . ?
C75 H153 1.0000 . ?
C76 C77 1.429(10) . ?
C77 C78 1.380(10) . ?
C77 N7 1.384(9) . ?
C78 C79 1.377(10) . ?
C78 H78 0.9500 . ?
C79 N8 1.371(9) . ?
C79 C80 1.429(10) . ?
C80 C87 1.365(11) . ?
C80 C81 1.480(11) . ?
C81 C82 1.526(13) . ?
C81 C84 1.536(13) . ?
C81 H154 1.0000 . ?
C82 C83 1.468(13) . ?
C82 H156 0.9900 . ?
C82 H157 0.9900 . ?
C83 C86 1.507(13) . ?
C83 H158 0.9900 . ?
C83 H159 0.9900 . ?
C84 C85 1.443(12) . ?
C84 H160 0.9500 . ?
C85 C86 1.564(11) . ?
C85 H161 0.9500 . ?
C86 C87 1.496(10) . ?
C86 H155 1.0000 . ?
C87 C88 1.411(11) . ?
C88 N8 1.395(9) . ?
N5 Au2 2.028(6) . ?
N6 Au2 2.038(6) . ?
N7 Au2 2.038(6) . ?
N8 Au2 2.037(6) . ?
C89 C90 1.379(11) . ?
C89 C94 1.404(10) . ?
C89 B1 1.661(12) . ?
C90 F1 1.351(9) . ?
C90 C91 1.400(13) . ?
C91 F2 1.335(9) . ?
C91 C92 1.381(12) . ?
C92 F3 1.314(10) . ?
C92 C93 1.365(12) . ?
C93 C94 1.358(12) . ?
C93 F4 1.361(9) . ?
C94 F5 1.341(9) . ?
C95 C100 1.384(11) . ?
C95 C96 1.395(11) . ?
C95 B1 1.664(11) . ?
C96 F6 1.353(9) . ?
C96 C97 1.381(11) . ?
C97 F7 1.359(9) . ?
C97 C98 1.367(12) . ?
C98 F8 1.346(9) . ?
C98 C99 1.371(13) . ?
C99 F9 1.370(10) . ?
C99 C100 1.390(12) . ?
C100 F10 1.352(10) . ?
C101 C106 1.361(10) . ?
C101 C102 1.396(11) . ?
C101 B1 1.691(12) . ?
C102 F11 1.360(9) . ?
C102 C103 1.361(13) . ?
C103 F12 1.335(10) . ?
C103 C104 1.377(13) . ?
C104 F13 1.340(9) . ?
C104 C105 1.370(12) . ?
C105 F14 1.341(9) . ?
C105 C106 1.415(11) . ?
C106 F15 1.337(9) . ?
C107 C112 1.394(11) . ?
C107 C108 1.403(11) . ?
C107 B1 1.606(13) . ?
C108 F16 1.357(9) . ?
C108 C109 1.371(12) . ?
C109 F17 1.326(10) . ?
C109 C110 1.394(13) . ?
C110 F18 1.346(10) . ?
C110 C111 1.351(13) . ?
C111 F19 1.359(9) . ?
C111 C112 1.361(12) . ?
C112 F20 1.363(9) . ?
C113 C114 1.362(14) . ?
C113 C118 1.401(14) . ?
C113 B2 1.664(13) . ?
C114 F21 1.355(13) . ?
C114 C115 1.424(15) . ?
C115 C116 1.344(19) . ?
C115 F22 1.362(14) . ?
C116 C117 1.359(19) . ?
C116 F23 1.359(13) . ?
C117 F24 1.332(15) . ?
C117 C118 1.388(15) . ?
C118 F25 1.321(13) . ?
C119 C120 1.391(12) . ?
C119 C124 1.410(13) . ?
C119 B2 1.648(14) . ?
C120 C121 1.358(13) . ?
C120 F26 1.359(10) . ?
C121 F27 1.353(11) . ?
C121 C122 1.389(14) . ?
C122 F28 1.333(12) . ?
C122 C123 1.368(15) . ?
C123 C124 1.337(14) . ?
C123 F29 1.379(11) . ?
C124 F30 1.360(10) . ?
C125 C130 1.376(12) . ?
C125 C126 1.391(12) . ?
C125 B2 1.664(12) . ?
C126 F31 1.346(10) . ?
C126 C127 1.382(12) . ?
C127 C128 1.353(14) . ?
C127 F32 1.362(10) . ?
C128 F33 1.353(10) . ?
C128 C129 1.381(14) . ?
C129 F34 1.316(11) . ?
C129 C130 1.380(12) . ?
C130 F35 1.351(10) . ?
C131 C132 1.373(14) . ?
C131 C136 1.404(11) . ?
C131 B2 1.658(14) . ?
C132 F36 1.357(11) . ?
C132 C133 1.401(16) . ?
C133 F37 1.330(14) . ?
C133 C134 1.356(16) . ?
C134 C135 1.331(16) . ?
C134 F38 1.376(12) . ?
C135 F39 1.353(11) . ?
C135 C136 1.379(14) . ?
C136 F40 1.357(11) . ?
C137 C138 1.428(17) . ?
C137 H137 0.9800 . ?
C137 H138 0.9800 . ?
C137 H139 0.9800 . ?
C138 N9 1.152(15) . ?

loop_
_geom_torsion_atom_site_label_1
_geom_torsion_atom_site_label_2
_geom_torsion_atom_site_label_3
_geom_torsion_atom_site_label_4
_geom_torsion
_geom_torsion_site_symmetry_1
_geom_torsion_site_symmetry_2
_geom_torsion_site_symmetry_3
_geom_torsion_site_symmetry_4
_geom_torsion_publ_flag
C44 C1 C2 N1 -3.9(14) . . . . ?
C44 C1 C2 C3 -179.9(8) . . . . ?
C1 C2 C3 C10 176.6(8) . . . . ?
N1 C2 C3 C10 0.1(9) . . . . ?
C1 C2 C3 C4 -6.6(15) . . . . ?
N1 C2 C3 C4 176.8(9) . . . . ?
C10 C3 C4 C7 -55.1(10) . . . . ?
C2 C3 C4 C7 128.3(10) . . . . ?
C10 C3 C4 C5 56.5(10) . . . . ?
C2 C3 C4 C5 -120.1(10) . . . . ?
C3 C4 C5 C6 -55.7(9) . . . . ?
C7 C4 C5 C6 57.0(9) . . . . ?
C4 C5 C6 C9 0.4(10) . . . . ?
C3 C4 C7 C8 52.7(10) . . . . ?
C5 C4 C7 C8 -59.3(9) . . . . ?
C4 C7 C8 C9 0.6(11) . . . . ?
C7 C8 C9 C10 -52.6(9) . . . . ?
C7 C8 C9 C6 57.8(9) . . . . ?
C5 C6 C9 C10 55.2(9) . . . . ?
C5 C6 C9 C8 -57.1(9) . . . . ?
C2 C3 C10 C11 0.6(9) . . . . ?
C4 C3 C10 C11 -177.0(7) . . . . ?
C2 C3 C10 C9 179.8(7) . . . . ?
C4 C3 C10 C9 2.2(11) . . . . ?
C8 C9 C10 C3 51.7(9) . . . . ?
C6 C9 C10 C3 -58.9(9) . . . . ?
C8 C9 C10 C11 -129.4(10) . . . . ?
C6 C9 C10 C11 120.0(10) . . . . ?
C3 C10 C11 N1 -1.0(9) . . . . ?
C9 C10 C11 N1 -180.0(9) . . . . ?
C3 C10 C11 C12 177.3(8) . . . . ?
C9 C10 C11 C12 -1.6(15) . . . . ?
N1 C11 C12 C13 2.2(13) . . . . ?
C10 C11 C12 C13 -175.9(8) . . . . ?
C11 C12 C13 N2 -1.3(13) . . . . ?
C11 C12 C13 C14 175.6(8) . . . . ?
C12 C13 C14 C21 -177.6(8) . . . . ?
N2 C13 C14 C21 -0.2(10) . . . . ?
C12 C13 C14 C15 -1.0(16) . . . . ?
N2 C13 C14 C15 176.4(9) . . . . ?
C21 C14 C15 C18 -51.2(11) . . . . ?
C13 C14 C15 C18 132.4(10) . . . . ?
C21 C14 C15 C16 57.0(11) . . . . ?
C13 C14 C15 C16 -119.4(11) . . . . ?
C14 C15 C16 C17 -53.6(10) . . . . ?
C18 C15 C16 C17 56.0(10) . . . . ?
C15 C16 C17 C20 -0.1(11) . . . . ?
C14 C15 C18 C19 48.4(11) . . . . ?
C16 C15 C18 C19 -59.8(10) . . . . ?
C15 C18 C19 C20 2.6(11) . . . . ?
C18 C19 C20 C21 -52.7(10) . . . . ?
C18 C19 C20 C17 54.7(9) . . . . ?
C16 C17 C20 C21 54.2(11) . . . . ?
C16 C17 C20 C19 -54.7(10) . . . . ?
C13 C14 C21 C22 -0.1(10) . . . . ?
C15 C14 C21 C22 -177.4(8) . . . . ?
C13 C14 C21 C20 177.6(8) . . . . ?
C15 C14 C21 C20 0.3(13) . . . . ?
C19 C20 C21 C14 51.6(11) . . . . ?
C17 C20 C21 C14 -56.3(11) . . . . ?
C19 C20 C21 C22 -131.6(11) . . . . ?
C17 C20 C21 C22 120.5(11) . . . . ?
C14 C21 C22 C23 -179.8(8) . . . . ?
C20 C21 C22 C23 3.2(17) . . . . ?
C14 C21 C22 N2 0.3(10) . . . . ?
C20 C21 C22 N2 -176.7(10) . . . . ?
N2 C22 C23 C24 0.1(14) . . . . ?
C21 C22 C23 C24 -179.8(8) . . . . ?
C22 C23 C24 N3 -2.6(14) . . . . ?
C22 C23 C24 C25 177.6(8) . . . . ?
C23 C24 C25 C32 -178.7(8) . . . . ?
N3 C24 C25 C32 1.5(9) . . . . ?
C23 C24 C25 C26 -2.0(16) . . . . ?
N3 C24 C25 C26 178.1(9) . . . . ?
C32 C25 C26 C29 56.6(10) . . . . ?
C24 C25 C26 C29 -120.0(11) . . . . ?
C32 C25 C26 C27 -55.9(10) . . . . ?
C24 C25 C26 C27 127.6(10) . . . . ?
C29 C26 C27 C28 -56.2(9) . . . . ?
C25 C26 C27 C28 55.8(9) . . . . ?
C26 C27 C28 C31 -1.9(10) . . . . ?
C25 C26 C29 C30 -56.1(10) . . . . ?
C27 C26 C29 C30 55.6(10) . . . . ?
C26 C29 C30 C31 2.0(12) . . . . ?
C27 C28 C31 C32 -52.7(9) . . . . ?
C27 C28 C31 C30 59.1(10) . . . . ?
C29 C30 C31 C32 52.9(10) . . . . ?
C29 C30 C31 C28 -58.1(10) . . . . ?
C24 C25 C32 C33 -0.5(10) . . . . ?
C26 C25 C32 C33 -178.0(7) . . . . ?
C24 C25 C32 C31 177.5(7) . . . . ?
C26 C25 C32 C31 0.0(11) . . . . ?
C28 C31 C32 C25 54.4(10) . . . . ?
C30 C31 C32 C25 -55.6(10) . . . . ?
C28 C31 C32 C33 -128.4(11) . . . . ?
C30 C31 C32 C33 121.5(11) . . . . ?
C25 C32 C33 C34 176.8(8) . . . . ?
C31 C32 C33 C34 -0.4(17) . . . . ?
C25 C32 C33 N3 -0.6(10) . . . . ?
C31 C32 C33 N3 -177.9(10) . . . . ?
N3 C33 C34 C35 1.1(14) . . . . ?
C32 C33 C34 C35 -176.0(8) . . . . ?
C33 C34 C35 N4 0.9(14) . . . . ?
C33 C34 C35 C36 179.3(9) . . . . ?
N4 C35 C36 C43 0.3(11) . . . . ?
C34 C35 C36 C43 -178.3(9) . . . . ?
N4 C35 C36 C37 176.9(13) . . . . ?
C34 C35 C36 C37 -2(2) . . . . ?
C43 C36 C37 C41 -55.8(13) . . . . ?
C35 C36 C37 C41 127.8(13) . . . . ?
C43 C36 C37 C38 54.8(12) . . . . ?
C35 C36 C37 C38 -121.5(13) . . . . ?
C36 C37 C38 C39 -53.6(11) . . . . ?
C41 C37 C38 C39 56.9(11) . . . . ?
C37 C38 C39 C42 0.5(13) . . . . ?
C42 C40 C41 C37 0.1(12) . . . . ?
C36 C37 C41 C40 54.2(11) . . . . ?
C38 C37 C41 C40 -56.8(10) . . . . ?
C38 C39 C42 C43 52.6(12) . . . . ?
C38 C39 C42 C40 -56.8(11) . . . . ?
C41 C40 C42 C43 -54.1(11) . . . . ?
C41 C40 C42 C39 57.1(10) . . . . ?
C35 C36 C43 C44 1.9(12) . . . . ?
C37 C36 C43 C44 -175.5(9) . . . . ?
C35 C36 C43 C42 176.9(9) . . . . ?
C37 C36 C43 C42 -0.5(15) . . . . ?
C39 C42 C43 C36 -54.5(13) . . . . ?
C40 C42 C43 C36 55.5(12) . . . . ?
C39 C42 C43 C44 119.0(12) . . . . ?
C40 C42 C43 C44 -131.0(12) . . . . ?
C2 C1 C44 N4 2.0(15) . . . . ?
C2 C1 C44 C43 179.6(9) . . . . ?
C36 C43 C44 C1 178.7(9) . . . . ?
C42 C43 C44 C1 4.9(19) . . . . ?
C36 C43 C44 N4 -3.3(11) . . . . ?
C42 C43 C44 N4 -177.1(12) . . . . ?
C12 C11 N1 C2 -177.3(8) . . . . ?
C10 C11 N1 C2 1.1(8) . . . . ?
C12 C11 N1 Au1 -0.1(11) . . . . ?
C10 C11 N1 Au1 178.3(5) . . . . ?
C1 C2 N1 C11 -177.4(8) . . . . ?
C3 C2 N1 C11 -0.7(8) . . . . ?
C1 C2 N1 Au1 5.3(11) . . . . ?
C3 C2 N1 Au1 -178.0(5) . . . . ?
C12 C13 N2 C22 177.8(8) . . . . ?
C14 C13 N2 C22 0.4(8) . . . . ?
C12 C13 N2 Au1 -1.6(11) . . . . ?
C14 C13 N2 Au1 -179.0(5) . . . . ?
C23 C22 N2 C13 179.6(8) . . . . ?
C21 C22 N2 C13 -0.5(8) . . . . ?
C23 C22 N2 Au1 -0.9(11) . . . . ?
C21 C22 N2 Au1 179.0(5) . . . . ?
C34 C33 N3 C24 -175.9(8) . . . . ?
C32 C33 N3 C24 1.6(9) . . . . ?
C34 C33 N3 Au1 -3.2(11) . . . . ?
C32 C33 N3 Au1 174.3(5) . . . . ?
C23 C24 N3 C33 178.3(8) . . . . ?
C25 C24 N3 C33 -1.9(9) . . . . ?
C23 C24 N3 Au1 5.6(11) . . . . ?
C25 C24 N3 Au1 -174.6(5) . . . . ?
C34 C35 N4 C44 176.2(8) . . . . ?
C36 C35 N4 C44 -2.5(9) . . . . ?
C34 C35 N4 Au1 -0.6(12) . . . . ?
C36 C35 N4 Au1 -179.2(6) . . . . ?
C1 C44 N4 C35 -178.6(9) . . . . ?
C43 C44 N4 C35 3.5(9) . . . . ?
C1 C44 N4 Au1 -1.7(12) . . . . ?
C43 C44 N4 Au1 -179.7(6) . . . . ?
C88 C45 C46 N5 -0.2(13) . . . . ?
C88 C45 C46 C47 -179.7(8) . . . . ?
C45 C46 C47 C54 178.4(8) . . . . ?
N5 C46 C47 C54 -1.2(9) . . . . ?
C45 C46 C47 C48 6.8(15) . . . . ?
N5 C46 C47 C48 -172.7(9) . . . . ?
C54 C47 C48 C49 52.4(9) . . . . ?
C46 C47 C48 C49 -136.3(10) . . . . ?
C54 C47 C48 C51 -58.3(10) . . . . ?
C46 C47 C48 C51 112.9(11) . . . . ?
C47 C48 C49 C50 -51.8(10) . . . . ?
C51 C48 C49 C50 58.5(9) . . . . ?
C48 C49 C50 C53 -0.7(11) . . . . ?
C47 C48 C51 C52 56.4(10) . . . . ?
C49 C48 C51 C52 -55.8(9) . . . . ?
C48 C51 C52 C53 0.0(11) . . . . ?
C49 C50 C53 C54 52.5(10) . . . . ?
C49 C50 C53 C52 -57.0(10) . . . . ?
C51 C52 C53 C54 -56.0(10) . . . . ?
C51 C52 C53 C50 55.6(10) . . . . ?
C46 C47 C54 C55 -0.3(9) . . . . ?
C48 C47 C54 C55 173.4(7) . . . . ?
C46 C47 C54 C53 -174.2(7) . . . . ?
C48 C47 C54 C53 -0.5(11) . . . . ?
C50 C53 C54 C47 -52.0(10) . . . . ?
C52 C53 C54 C47 58.4(10) . . . . ?
C50 C53 C54 C55 136.8(10) . . . . ?
C52 C53 C54 C55 -112.8(11) . . . . ?
C47 C54 C55 N5 1.7(9) . . . . ?
C53 C54 C55 N5 173.4(10) . . . . ?
C47 C54 C55 C56 -176.3(8) . . . . ?
C53 C54 C55 C56 -4.6(16) . . . . ?
N5 C55 C56 C57 -3.6(13) . . . . ?
C54 C55 C56 C57 174.2(8) . . . . ?
C55 C56 C57 N6 4.8(12) . . . . ?
C55 C56 C57 C58 -176.2(7) . . . . ?
C56 C57 C58 C65 179.6(7) . . . . ?
N6 C57 C58 C65 -1.2(8) . . . . ?
C56 C57 C58 C59 6.5(14) . . . . ?
N6 C57 C58 C59 -174.3(8) . . . . ?
C65 C58 C59 C60 53.0(9) . . . . ?
C57 C58 C59 C60 -134.3(9) . . . . ?
C65 C58 C59 C62 -57.3(9) . . . . ?
C57 C58 C59 C62 115.4(10) . . . . ?
C58 C59 C60 C61 -52.2(9) . . . . ?
C62 C59 C60 C61 59.1(8) . . . . ?
C59 C60 C61 C64 -0.6(10) . . . . ?
C58 C59 C62 C63 54.8(9) . . . . ?
C60 C59 C62 C63 -57.8(9) . . . . ?
C59 C62 C63 C64 1.4(10) . . . . ?
C60 C61 C64 C65 52.3(9) . . . . ?
C60 C61 C64 C63 -58.0(9) . . . . ?
C62 C63 C64 C61 55.8(9) . . . . ?
C62 C63 C64 C65 -56.2(9) . . . . ?
C57 C58 C65 C66 2.0(8) . . . . ?
C59 C58 C65 C66 176.9(6) . . . . ?
C57 C58 C65 C64 -175.3(6) . . . . ?
C59 C58 C65 C64 -0.4(10) . . . . ?
C61 C64 C65 C58 -52.6(9) . . . . ?
C63 C64 C65 C58 58.3(9) . . . . ?
C61 C64 C65 C66 131.1(9) . . . . ?
C63 C64 C65 C66 -118.0(10) . . . . ?
C58 C65 C66 C67 178.3(7) . . . . ?
C64 C65 C66 C67 -5.3(14) . . . . ?
C58 C65 C66 N6 -2.1(8) . . . . ?
C64 C65 C66 N6 174.4(8) . . . . ?
N6 C66 C67 C68 -1.4(13) . . . . ?
C65 C66 C67 C68 178.1(7) . . . . ?
C66 C67 C68 N7 0.3(12) . . . . ?
C66 C67 C68 C69 -177.7(7) . . . . ?
C67 C68 C69 C76 177.0(7) . . . . ?
N7 C68 C69 C76 -1.3(8) . . . . ?
C67 C68 C69 C70 -2.4(14) . . . . ?
N7 C68 C69 C70 179.3(8) . . . . ?
C76 C69 C70 C73 54.9(9) . . . . ?
C68 C69 C70 C73 -125.7(9) . . . . ?
C76 C69 C70 C71 -55.8(9) . . . . ?
C68 C69 C70 C71 123.6(10) . . . . ?
C69 C70 C71 C72 55.3(9) . . . . ?
C73 C70 C71 C72 -55.7(8) . . . . ?
C70 C71 C72 C75 -1.9(9) . . . . ?
C69 C70 C73 C74 -54.4(9) . . . . ?
C71 C70 C73 C74 56.3(8) . . . . ?
C70 C73 C74 C75 1.0(9) . . . . ?
C71 C72 C75 C76 -53.0(8) . . . . ?
C71 C72 C75 C74 59.2(8) . . . . ?
C73 C74 C75 C76 53.6(8) . . . . ?
C73 C74 C75 C72 -59.3(8) . . . . ?
C68 C69 C76 C77 0.4(9) . . . . ?
C70 C69 C76 C77 180.0(6) . . . . ?
C68 C69 C76 C75 -179.1(6) . . . . ?
C70 C69 C76 C75 0.5(10) . . . . ?
C72 C75 C76 C69 55.5(9) . . . . ?
C74 C75 C76 C69 -55.6(9) . . . . ?
C72 C75 C76 C77 -123.8(10) . . . . ?
C74 C75 C76 C77 125.1(9) . . . . ?
C69 C76 C77 C78 -176.4(7) . . . . ?
C75 C76 C77 C78 2.9(14) . . . . ?
C69 C76 C77 N7 0.6(8) . . . . ?
C75 C76 C77 N7 180.0(8) . . . . ?
N7 C77 C78 C79 -0.1(12) . . . . ?
C76 C77 C78 C79 176.4(7) . . . . ?
C77 C78 C79 N8 0.9(12) . . . . ?
C77 C78 C79 C80 -176.6(8) . . . . ?
N8 C79 C80 C87 0.5(9) . . . . ?
C78 C79 C80 C87 178.3(7) . . . . ?
N8 C79 C80 C81 -177.2(9) . . . . ?
C78 C79 C80 C81 0.7(15) . . . . ?
C87 C80 C81 C82 -56.1(10) . . . . ?
C79 C80 C81 C82 121.4(10) . . . . ?
C87 C80 C81 C84 55.9(10) . . . . ?
C79 C80 C81 C84 -126.5(10) . . . . ?
C80 C81 C82 C83 54.5(9) . . . . ?
C84 C81 C82 C83 -58.2(9) . . . . ?
C81 C82 C83 C86 -0.3(10) . . . . ?
C80 C81 C84 C85 -53.0(9) . . . . ?
C82 C81 C84 C85 59.5(9) . . . . ?
C81 C84 C85 C86 -1.9(11) . . . . ?
C82 C83 C86 C87 -54.0(9) . . . . ?
C82 C83 C86 C85 57.5(9) . . . . ?
C84 C85 C86 C87 55.7(10) . . . . ?
C84 C85 C86 C83 -56.2(9) . . . . ?
C79 C80 C87 C88 -0.3(9) . . . . ?
C81 C80 C87 C88 178.0(7) . . . . ?
C79 C80 C87 C86 -178.3(7) . . . . ?
C81 C80 C87 C86 0.0(11) . . . . ?
C83 C86 C87 C80 55.6(9) . . . . ?
C85 C86 C87 C80 -56.0(9) . . . . ?
C83 C86 C87 C88 -121.5(11) . . . . ?
C85 C86 C87 C88 126.8(10) . . . . ?
C46 C45 C88 N8 0.4(13) . . . . ?
C46 C45 C88 C87 179.1(8) . . . . ?
C80 C87 C88 C45 -179.0(8) . . . . ?
C86 C87 C88 C45 -1.7(15) . . . . ?
C80 C87 C88 N8 -0.1(9) . . . . ?
C86 C87 C88 N8 177.2(9) . . . . ?
C56 C55 N5 C46 175.6(7) . . . . ?
C54 C55 N5 C46 -2.5(8) . . . . ?
C56 C55 N5 Au2 1.0(11) . . . . ?
C54 C55 N5 Au2 -177.1(5) . . . . ?
C45 C46 N5 C55 -177.3(7) . . . . ?
C47 C46 N5 C55 2.2(8) . . . . ?
C45 C46 N5 Au2 -2.6(11) . . . . ?
C47 C46 N5 Au2 176.9(5) . . . . ?
C56 C57 N6 C66 179.1(7) . . . . ?
C58 C57 N6 C66 -0.1(8) . . . . ?
C56 C57 N6 Au2 -3.2(10) . . . . ?
C58 C57 N6 Au2 177.6(5) . . . . ?
C67 C66 N6 C57 -179.1(7) . . . . ?
C65 C66 N6 C57 1.3(8) . . . . ?
C67 C66 N6 Au2 3.2(11) . . . . ?
C65 C66 N6 Au2 -176.4(5) . . . . ?
C78 C77 N7 C68 175.6(7) . . . . ?
C76 C77 N7 C68 -1.4(8) . . . . ?
C78 C77 N7 Au2 0.0(10) . . . . ?
C76 C77 N7 Au2 -177.0(5) . . . . ?
C67 C68 N7 C77 -176.7(7) . . . . ?
C69 C68 N7 C77 1.7(8) . . . . ?
C67 C68 N7 Au2 -1.1(10) . . . . ?
C69 C68 N7 Au2 177.2(5) . . . . ?
C78 C79 N8 C88 -178.3(7) . . . . ?
C80 C79 N8 C88 -0.5(8) . . . . ?
C78 C79 N8 Au2 -1.4(11) . . . . ?
C80 C79 N8 Au2 176.4(5) . . . . ?
C45 C88 N8 C79 179.3(7) . . . . ?
C87 C88 N8 C79 0.4(8) . . . . ?
C45 C88 N8 Au2 2.4(10) . . . . ?
C87 C88 N8 Au2 -176.6(5) . . . . ?
C94 C89 C90 F1 176.2(8) . . . . ?
B1 C89 C90 F1 4.7(14) . . . . ?
C94 C89 C90 C91 -3.4(13) . . . . ?
B1 C89 C90 C91 -174.9(9) . . . . ?
F1 C90 C91 F2 -1.1(13) . . . . ?
C89 C90 C91 F2 178.5(8) . . . . ?
F1 C90 C91 C92 -179.8(8) . . . . ?
C89 C90 C91 C92 -0.1(15) . . . . ?
F2 C91 C92 F3 2.0(15) . . . . ?
C90 C91 C92 F3 -179.4(9) . . . . ?
F2 C91 C92 C93 -174.7(9) . . . . ?
C90 C91 C92 C93 3.9(15) . . . . ?
F3 C92 C93 C94 179.5(9) . . . . ?
C91 C92 C93 C94 -3.8(14) . . . . ?
F3 C92 C93 F4 1.3(14) . . . . ?
C91 C92 C93 F4 178.0(8) . . . . ?
F4 C93 C94 F5 -0.7(12) . . . . ?
C92 C93 C94 F5 -178.8(8) . . . . ?
F4 C93 C94 C89 178.1(8) . . . . ?
C92 C93 C94 C89 0.0(14) . . . . ?
C90 C89 C94 F5 -177.6(7) . . . . ?
B1 C89 C94 F5 -5.3(11) . . . . ?
C90 C89 C94 C93 3.5(12) . . . . ?
B1 C89 C94 C93 175.8(8) . . . . ?
C100 C95 C96 F6 179.4(7) . . . . ?
B1 C95 C96 F6 2.4(11) . . . . ?
C100 C95 C96 C97 0.0(12) . . . . ?
B1 C95 C96 C97 -177.1(8) . . . . ?
F6 C96 C97 F7 -4.0(11) . . . . ?
C95 C96 C97 F7 175.5(7) . . . . ?
F6 C96 C97 C98 176.4(7) . . . . ?
C95 C96 C97 C98 -4.1(13) . . . . ?
F7 C97 C98 F8 2.9(12) . . . . ?
C96 C97 C98 F8 -177.5(7) . . . . ?
F7 C97 C98 C99 -174.9(7) . . . . ?
C96 C97 C98 C99 4.7(12) . . . . ?
F8 C98 C99 F9 -0.5(12) . . . . ?
C97 C98 C99 F9 177.3(7) . . . . ?
F8 C98 C99 C100 -179.2(7) . . . . ?
C97 C98 C99 C100 -1.4(12) . . . . ?
C96 C95 C100 F10 -175.3(7) . . . . ?
B1 C95 C100 F10 1.4(12) . . . . ?
C96 C95 C100 C99 3.5(11) . . . . ?
B1 C95 C100 C99 -179.8(8) . . . . ?
F9 C99 C100 F10 -2.8(11) . . . . ?
C98 C99 C100 F10 176.0(7) . . . . ?
F9 C99 C100 C95 178.3(7) . . . . ?
C98 C99 C100 C95 -2.9(13) . . . . ?
C106 C101 C102 F11 -178.0(7) . . . . ?
B1 C101 C102 F11 0.0(11) . . . . ?
C106 C101 C102 C103 4.1(12) . . . . ?
B1 C101 C102 C103 -177.9(8) . . . . ?
F11 C102 C103 F12 -0.8(12) . . . . ?
C101 C102 C103 F12 177.1(8) . . . . ?
F11 C102 C103 C104 -179.1(7) . . . . ?
C101 C102 C103 C104 -1.2(13) . . . . ?
F12 C103 C104 F13 0.8(12) . . . . ?
C102 C103 C104 F13 179.1(8) . . . . ?
F12 C103 C104 C105 179.3(7) . . . . ?
C102 C103 C104 C105 -2.4(12) . . . . ?
F13 C104 C105 F14 -0.7(11) . . . . ?
C103 C104 C105 F14 -179.2(7) . . . . ?
F13 C104 C105 C106 -178.8(7) . . . . ?
C103 C104 C105 C106 2.6(11) . . . . ?
C102 C101 C106 F15 174.3(7) . . . . ?
B1 C101 C106 F15 -3.5(12) . . . . ?
C102 C101 C106 C105 -3.7(11) . . . . ?
B1 C101 C106 C105 178.5(7) . . . . ?
F14 C105 C106 F15 4.3(10) . . . . ?
C104 C105 C106 F15 -177.6(7) . . . . ?
F14 C105 C106 C101 -177.5(7) . . . . ?
C104 C105 C106 C101 0.6(12) . . . . ?
C112 C107 C108 F16 178.9(6) . . . . ?
B1 C107 C108 F16 6.5(10) . . . . ?
C112 C107 C108 C109 1.0(11) . . . . ?
B1 C107 C108 C109 -171.5(7) . . . . ?
F16 C108 C109 F17 2.1(11) . . . . ?
C107 C108 C109 F17 -180.0(7) . . . . ?
F16 C108 C109 C110 -178.7(7) . . . . ?
C107 C108 C109 C110 -0.8(12) . . . . ?
F17 C109 C110 F18 -1.1(12) . . . . ?
C108 C109 C110 F18 179.8(7) . . . . ?
F17 C109 C110 C111 179.3(7) . . . . ?
C108 C109 C110 C111 0.1(11) . . . . ?
F18 C110 C111 F19 -0.4(11) . . . . ?
C109 C110 C111 F19 179.3(7) . . . . ?
F18 C110 C111 C112 -179.4(7) . . . . ?
C109 C110 C111 C112 0.3(11) . . . . ?
C110 C111 C112 F20 176.8(6) . . . . ?
F19 C111 C112 F20 -2.2(10) . . . . ?
C110 C111 C112 C107 0.0(12) . . . . ?
F19 C111 C112 C107 -179.0(6) . . . . ?
C108 C107 C112 C111 -0.6(10) . . . . ?
B1 C107 C112 C111 171.0(7) . . . . ?
C108 C107 C112 F20 -177.3(6) . . . . ?
B1 C107 C112 F20 -5.7(11) . . . . ?
C112 C107 B1 C89 15.0(11) . . . . ?
C108 C107 B1 C89 -173.9(6) . . . . ?
C112 C107 B1 C95 -105.9(8) . . . . ?
C108 C107 B1 C95 65.2(8) . . . . ?
C112 C107 B1 C101 131.1(8) . . . . ?
C108 C107 B1 C101 -57.9(9) . . . . ?
C90 C89 B1 C107 -129.9(9) . . . . ?
C94 C89 B1 C107 59.1(10) . . . . ?
C90 C89 B1 C95 -13.2(12) . . . . ?
C94 C89 B1 C95 175.8(7) . . . . ?
C90 C89 B1 C101 105.8(9) . . . . ?
C94 C89 B1 C101 -65.2(9) . . . . ?
C100 C95 B1 C107 -120.3(8) . . . . ?
C96 C95 B1 C107 56.3(9) . . . . ?
C100 C95 B1 C89 117.2(8) . . . . ?
C96 C95 B1 C89 -66.2(10) . . . . ?
C100 C95 B1 C101 5.1(12) . . . . ?
C96 C95 B1 C101 -178.3(7) . . . . ?
C106 C101 B1 C107 -6.8(11) . . . . ?
C102 C101 B1 C107 175.5(7) . . . . ?
C106 C101 B1 C89 116.2(8) . . . . ?
C102 C101 B1 C89 -61.5(8) . . . . ?
C106 C101 B1 C95 -125.4(8) . . . . ?
C102 C101 B1 C95 56.9(10) . . . . ?
C118 C113 C114 F21 -176.9(8) . . . . ?
B2 C113 C114 F21 -4.4(13) . . . . ?
C118 C113 C114 C115 4.4(14) . . . . ?
B2 C113 C114 C115 177.0(9) . . . . ?
F21 C114 C115 C116 178.1(9) . . . . ?
C113 C114 C115 C116 -3.2(16) . . . . ?
F21 C114 C115 F22 -0.5(13) . . . . ?
C113 C114 C115 F22 178.2(9) . . . . ?
F22 C115 C116 C117 179.7(10) . . . . ?
C114 C115 C116 C117 1.2(17) . . . . ?
F22 C115 C116 F23 -2.6(17) . . . . ?
C114 C115 C116 F23 178.8(9) . . . . ?
C115 C116 C117 F24 179.5(10) . . . . ?
F23 C116 C117 F24 1.9(18) . . . . ?
C115 C116 C117 C118 -0.8(18) . . . . ?
F23 C116 C117 C118 -178.4(10) . . . . ?
F24 C117 C118 F25 1.2(14) . . . . ?
C116 C117 C118 F25 -178.4(10) . . . . ?
F24 C117 C118 C113 -178.0(9) . . . . ?
C116 C117 C118 C113 2.4(16) . . . . ?
C114 C113 C118 F25 176.8(9) . . . . ?
B2 C113 C118 F25 4.8(14) . . . . ?
C114 C113 C118 C117 -4.0(14) . . . . ?
B2 C113 C118 C117 -176.1(9) . . . . ?
C124 C119 C120 C121 0.8(12) . . . . ?
B2 C119 C120 C121 174.8(8) . . . . ?
C124 C119 C120 F26 -178.7(7) . . . . ?
B2 C119 C120 F26 -4.7(12) . . . . ?
F26 C120 C121 F27 3.0(12) . . . . ?
C119 C120 C121 F27 -176.6(8) . . . . ?
F26 C120 C121 C122 -179.3(8) . . . . ?
C119 C120 C121 C122 1.2(14) . . . . ?
F27 C121 C122 F28 -1.1(13) . . . . ?
C120 C121 C122 F28 -178.9(8) . . . . ?
F27 C121 C122 C123 177.2(8) . . . . ?
C120 C121 C122 C123 -0.7(14) . . . . ?
F28 C122 C123 C124 176.4(8) . . . . ?
C121 C122 C123 C124 -1.9(14) . . . . ?
F28 C122 C123 F29 -0.5(13) . . . . ?
C121 C122 C123 F29 -178.7(8) . . . . ?
C122 C123 C124 F30 -176.8(8) . . . . ?
F29 C123 C124 F30 -0.1(12) . . . . ?
C122 C123 C124 C119 4.2(14) . . . . ?
F29 C123 C124 C119 -179.0(7) . . . . ?
C120 C119 C124 C123 -3.5(11) . . . . ?
B2 C119 C124 C123 -177.9(8) . . . . ?
C120 C119 C124 F30 177.6(7) . . . . ?
B2 C119 C124 F30 3.2(11) . . . . ?
C130 C125 C126 F31 -176.3(7) . . . . ?
B2 C125 C126 F31 -1.5(13) . . . . ?
C130 C125 C126 C127 6.6(12) . . . . ?
B2 C125 C126 C127 -178.7(8) . . . . ?
F31 C126 C127 C128 179.1(7) . . . . ?
C125 C126 C127 C128 -3.6(13) . . . . ?
F31 C126 C127 F32 -2.0(11) . . . . ?
C125 C126 C127 F32 175.3(7) . . . . ?
F32 C127 C128 F33 2.4(12) . . . . ?
C126 C127 C128 F33 -178.8(7) . . . . ?
F32 C127 C128 C129 -179.0(7) . . . . ?
C126 C127 C128 C129 -0.1(12) . . . . ?
F33 C128 C129 F34 0.2(12) . . . . ?
C127 C128 C129 F34 -178.4(8) . . . . ?
F33 C128 C129 C130 178.9(7) . . . . ?
C127 C128 C129 C130 0.2(13) . . . . ?
C126 C125 C130 F35 176.8(7) . . . . ?
B2 C125 C130 F35 1.7(13) . . . . ?
C126 C125 C130 C129 -6.7(13) . . . . ?
B2 C125 C130 C129 178.3(9) . . . . ?
F34 C129 C130 F35 -1.2(12) . . . . ?
C128 C129 C130 F35 -179.8(7) . . . . ?
F34 C129 C130 C125 -177.8(8) . . . . ?
C128 C129 C130 C125 3.5(14) . . . . ?
C136 C131 C132 F36 178.9(9) . . . . ?
B2 C131 C132 F36 6.3(16) . . . . ?
C136 C131 C132 C133 -0.6(16) . . . . ?
B2 C131 C132 C133 -173.2(10) . . . . ?
F36 C132 C133 F37 1.2(17) . . . . ?
C131 C132 C133 F37 -179.2(11) . . . . ?
F36 C132 C133 C134 -179.2(10) . . . . ?
C131 C132 C133 C134 0.3(18) . . . . ?
F37 C133 C134 C135 178.8(11) . . . . ?
C132 C133 C134 C135 -0.7(17) . . . . ?
F37 C133 C134 F38 0.8(18) . . . . ?
C132 C133 C134 F38 -178.8(10) . . . . ?
C133 C134 C135 F39 179.6(10) . . . . ?
F38 C134 C135 F39 -2.4(15) . . . . ?
C133 C134 C135 C136 1.4(17) . . . . ?
F38 C134 C135 C136 179.5(8) . . . . ?
C134 C135 C136 F40 178.7(9) . . . . ?
F39 C135 C136 F40 0.5(13) . . . . ?
C134 C135 C136 C131 -1.8(15) . . . . ?
F39 C135 C136 C131 -179.9(8) . . . . ?
C132 C131 C136 F40 -179.2(8) . . . . ?
B2 C131 C136 F40 -5.7(12) . . . . ?
C132 C131 C136 C135 1.3(13) . . . . ?
B2 C131 C136 C135 174.7(8) . . . . ?
C120 C119 B2 C131 22.4(12) . . . . ?
C124 C119 B2 C131 -164.2(7) . . . . ?
C120 C119 B2 C125 -97.8(9) . . . . ?
C124 C119 B2 C125 75.7(9) . . . . ?
C120 C119 B2 C113 138.8(8) . . . . ?
C124 C119 B2 C113 -47.7(10) . . . . ?
C132 C131 B2 C119 -136.8(10) . . . . ?
C136 C131 B2 C119 51.0(11) . . . . ?
C132 C131 B2 C125 -20.7(13) . . . . ?
C136 C131 B2 C125 167.0(8) . . . . ?
C132 C131 B2 C113 99.9(11) . . . . ?
C136 C131 B2 C113 -72.3(9) . . . . ?
C130 C125 B2 C119 72.2(10) . . . . ?
C126 C125 B2 C119 -102.2(9) . . . . ?
C130 C125 B2 C131 -51.7(11) . . . . ?
C126 C125 B2 C131 133.9(9) . . . . ?
C130 C125 B2 C113 -164.5(8) . . . . ?
C126 C125 B2 C113 21.1(13) . . . . ?
C114 C113 B2 C119 166.2(8) . . . . ?
C118 C113 B2 C119 -22.1(12) . . . . ?
C114 C113 B2 C131 -69.2(9) . . . . ?
C118 C113 B2 C131 102.5(10) . . . . ?
C114 C113 B2 C125 48.9(12) . . . . ?
C118 C113 B2 C125 -139.4(9) . . . . ?
